data_4336347
loop_
_publ_author_name
'Brandon R. Groves'
'D. Ian Arbuckle'
'Ernest Essoun'
'Travis L. Lundrigan'
'Ruiyao Wang'
'Manuel A.S. Aquino'

_publ_contact_author_email maquino@stfx.ca
_publ_contact_author_fax 902-867-2414
_publ_contact_author_name 'Manuel A.S. Aquino'
_publ_contact_author_phone 902-867-5336
_publ_section_title
;
 Chiral Induction at Octahedral Ru(II) via the Disassembly of
 Diruthenium(II,III) Tetracarboxylates Using a Variety of Chiral
 Diphosphine Ligands
;
_journal_name_full 'Inorganic Chemistry'
_journal_page_first 11563
_journal_page_last 11572
_journal_paper_doi 10.1021/ic401908t
_journal_volume 52
_journal_year 2013
_chemical_absolute_configuration ad
_chemical_formula_sum 'C68.5 H77.5 F6 O4.75 P5 Ru'
_chemical_formula_weight 1346.72
_chemical_name_systematic
; 
 ? 
;
_space_group_IT_number 4
_symmetry_cell_setting monoclinic
_symmetry_space_group_name_Hall 'P 2yb'
_symmetry_space_group_name_H-M 'P 1 21 1'
_atom_sites_solution_hydrogens geom
_atom_sites_solution_primary direct
_atom_sites_solution_secondary difmap
_audit_creation_method SHELXL-97
_cell_angle_alpha 90.00
_cell_angle_beta 97.579(3)
_cell_angle_gamma 90.00
_cell_formula_units_Z 4
_cell_length_a 12.0896(5)
_cell_length_b 23.3404(12)
_cell_length_c 21.6023(11)
_cell_measurement_reflns_used 4171
_cell_measurement_temperature 180(2)
_cell_measurement_theta_max 22.29
_cell_measurement_theta_min 2.23
_cell_volume 6042.4(5)
_computing_cell_refinement 'SAINT (Bruker, 2009)'
_computing_data_reduction 'SAINT (Bruker, 2009)'
_computing_molecular_graphics 'SHELXTL (Sheldrick, 2008)'
_computing_publication_material 'SHELXTL (Sheldrick, 2008)'
_computing_structure_refinement 'SHELXL-97 (Sheldrick, 2008)'
_computing_structure_solution 'SHELXS-97 (Sheldrick, 2008)'
_diffrn_ambient_temperature 180(2)
_diffrn_measured_fraction_theta_full 1.000
_diffrn_measured_fraction_theta_max 1.000
_diffrn_measurement_device_type 'Bruker APEX-II CCD'
_diffrn_measurement_method '\f and \w scans'
_diffrn_radiation_monochromator graphite
_diffrn_radiation_source 'fine-focus sealed tube'
_diffrn_radiation_type MoK\a
_diffrn_radiation_wavelength 0.71073
_diffrn_reflns_av_R_equivalents 0.1362
_diffrn_reflns_av_sigmaI/netI 0.1722
_diffrn_reflns_limit_h_max 14
_diffrn_reflns_limit_h_min -14
_diffrn_reflns_limit_k_max 25
_diffrn_reflns_limit_k_min -28
_diffrn_reflns_limit_l_max 26
_diffrn_reflns_limit_l_min -26
_diffrn_reflns_number 58831
_diffrn_reflns_theta_full 26.00
_diffrn_reflns_theta_max 26.00
_diffrn_reflns_theta_min 1.70
_exptl_absorpt_coefficient_mu 0.463
_exptl_absorpt_correction_T_max 0.9728
_exptl_absorpt_correction_T_min 0.9552
_exptl_absorpt_correction_type multi-scan
_exptl_absorpt_process_details 'SADABS (Bruker, 2008)'
_exptl_crystal_colour yellow
_exptl_crystal_density_diffrn 1.480
_exptl_crystal_description prism
_exptl_crystal_F_000 2798
_exptl_crystal_size_max 0.10
_exptl_crystal_size_mid 0.06
_exptl_crystal_size_min 0.06
_platon_squeeze_details
;
Difference electron density maps revealed the presence of disordered PF6- and 
lattice methanol molecules, which were ultimately modeled through the
use of the SQUEEZE subroutine of the PLATON software suite. PLATON 
Reference: P. v.d. Sluis & A.L. Spek. Acta Cryst. (1990), A46, 194. 
Two smaller voids and One large void per lattice were found. Each smaller void 
comprises a total volume of 341 A3 and contributes a total of 138 electrons, 
and the large void has a doubled volume and electrons. 
Each smaller void was thus assigned to one disordered PF6- and 2.5 EtOH, which 
contributes 70 + 65 = 135 electrons, and ocuppies about 320 A3 in space. 
The large void was assigned to two PF6- and 6 EtOH molecules, which contributes 
70 x 2 + 6 x 26 = 296 electrons and occupies about 640 A3 in space.
The larger volume of the void may be a result of the disorder. The
contributions have been included in all derived crystal quantities.
;
_refine_diff_density_max 1.810
_refine_diff_density_min -1.035
_refine_diff_density_rms 0.094
_refine_ls_abs_structure_details 'Flack H D (1983), Acta Cryst. A39, 876-881'
_refine_ls_abs_structure_Flack 0.00(3)
_refine_ls_extinction_method none
_refine_ls_goodness_of_fit_ref 0.905
_refine_ls_hydrogen_treatment constr
_refine_ls_matrix_type full
_refine_ls_number_parameters 1261
_refine_ls_number_reflns 19271
_refine_ls_number_restraints 16
_refine_ls_restrained_S_all 0.908
_refine_ls_R_factor_all 0.1243
_refine_ls_R_factor_gt 0.0703
_refine_ls_shift/su_max 0.001
_refine_ls_shift/su_mean 0.000
_refine_ls_structure_factor_coef Fsqd
_refine_ls_weighting_details 'calc w=1/[\s^2^(Fo^2^)+(0.0513P)^2^+0.0000P] where P=(Fo^2^+2Fc^2^)/3'
_refine_ls_weighting_scheme calc
_refine_ls_wR_factor_gt 0.1421
_refine_ls_wR_factor_ref 0.1625
_reflns_number_gt 10481
_reflns_number_total 19271
_reflns_threshold_expression >2sigma(I)
_cod_data_source_file ic401908t_si_003.cif
_cod_data_source_block ma46a
_cod_original_formula_sum 'C68.50 H77.50 F6 O4.75 P5 Ru'
_cod_database_code 4336347

loop_
_symmetry_equiv_pos_as_xyz
'x, y, z'
'-x, y+1/2, -z'

loop_
_atom_site_label
_atom_site_type_symbol
_atom_site_fract_x
_atom_site_fract_y
_atom_site_fract_z
_atom_site_U_iso_or_equiv
_atom_site_adp_type
_atom_site_occupancy
_atom_site_symmetry_multiplicity
_atom_site_calc_flag
_atom_site_refinement_flags
Ru1 Ru 0.55652(5) 0.11772(4) 0.21422(3) 0.02757(18) Uani 1 1 d .
Ru2 Ru 0.74315(5) 0.11337(4) 0.72651(3) 0.02922(18) Uani 1 1 d .
O1 O 0.6245(4) 0.0390(3) 0.1807(3) 0.0301(15) Uani 1 1 d .
O2 O 0.7353(4) 0.0997(3) 0.2353(3) 0.0371(17) Uani 1 1 d .
O3 O 0.6705(4) 0.0382(2) 0.7656(3) 0.0289(15) Uani 1 1 d .
O4 O 0.5640(4) 0.0947(3) 0.7030(3) 0.0357(18) Uani 1 1 d .
P1 P 0.61245(17) 0.16389(11) 0.12507(11) 0.0281(6) Uani 1 1 d .
P2 P 0.38047(15) 0.12364(12) 0.15796(10) 0.0278(6) Uani 1 1 d .
P3 P 0.53131(19) 0.06101(12) 0.30347(12) 0.0312(6) Uani 1 1 d .
P4 P 0.52201(18) 0.19336(12) 0.27821(12) 0.0300(6) Uani 1 1 d .
P5 P 0.7669(2) 0.05014(12) 0.64350(13) 0.0330(7) Uani 1 1 d .
P6 P 0.7838(2) 0.18285(13) 0.65735(13) 0.0351(7) Uani 1 1 d .
P7 P 0.68750(18) 0.16420(11) 0.81424(11) 0.0300(6) Uani 1 1 d .
P8 P 0.91878(15) 0.11876(14) 0.78214(10) 0.0284(5) Uani 1 1 d .
C1 C 0.7230(7) 0.0524(4) 0.2065(4) 0.024(2) Uani 1 1 d .
C2 C 0.8178(8) 0.0151(4) 0.1976(5) 0.039(3) Uani 1 1 d .
C3 C 0.9265(7) 0.0336(5) 0.2170(5) 0.045(3) Uani 1 1 d .
H3A H 0.9392 0.0692 0.2379 0.054 Uiso 1 1 calc R
C4 C 1.0117(8) 0.0014(5) 0.2064(6) 0.064(4) Uani 1 1 d .
H4A H 1.0855 0.0138 0.2208 0.076 Uiso 1 1 calc R
C5 C 0.9956(8) -0.0501(5) 0.1746(6) 0.056(3) Uani 1 1 d .
H5A H 1.0582 -0.0728 0.1679 0.067 Uiso 1 1 calc R
C6 C 0.8912(8) -0.0682(5) 0.1530(5) 0.049(3) Uani 1 1 d .
H6A H 0.8807 -0.1027 0.1297 0.059 Uiso 1 1 calc R
C7 C 0.8005(9) -0.0364(5) 0.1649(5) 0.042(3) Uani 1 1 d .
H7A H 0.7269 -0.0493 0.1510 0.051 Uiso 1 1 calc R
C8 C 0.6761(7) 0.2345(4) 0.1350(5) 0.034(2) Uani 1 1 d .
C9 C 0.7615(8) 0.2395(5) 0.1849(4) 0.039(3) Uani 1 1 d .
H9A H 0.7783 0.2082 0.2125 0.047 Uiso 1 1 calc R
C10 C 0.8220(8) 0.2900(4) 0.1944(5) 0.038(2) Uani 1 1 d .
H10A H 0.8800 0.2926 0.2285 0.046 Uiso 1 1 calc R
C11 C 0.8003(8) 0.3352(5) 0.1563(6) 0.052(3) Uani 1 1 d .
H11A H 0.8428 0.3694 0.1635 0.063 Uiso 1 1 calc R
C12 C 0.7173(9) 0.3319(5) 0.1073(5) 0.052(3) Uani 1 1 d .
H12A H 0.7031 0.3636 0.0797 0.063 Uiso 1 1 calc R
C13 C 0.6545(8) 0.2833(5) 0.0977(5) 0.051(3) Uani 1 1 d .
H13A H 0.5943 0.2825 0.0646 0.061 Uiso 1 1 calc RD
C14 C 0.7206(6) 0.1273(4) 0.0881(4) 0.027(2) Uani 1 1 d .
C15 C 0.7015(7) 0.0745(4) 0.0586(5) 0.041(3) Uani 1 1 d .
H15A H 0.6297 0.0575 0.0571 0.049 Uiso 1 1 calc R
C16 C 0.7826(7) 0.0457(4) 0.0315(4) 0.039(2) Uani 1 1 d .
H16A H 0.7645 0.0108 0.0100 0.047 Uiso 1 1 calc R
C17 C 0.8885(8) 0.0669(4) 0.0353(5) 0.043(3) Uani 1 1 d .
H17A H 0.9446 0.0465 0.0175 0.051 Uiso 1 1 calc R
C18 C 0.9121(7) 0.1170(6) 0.0643(4) 0.056(3) Uani 1 1 d .
H18A H 0.9856 0.1319 0.0667 0.067 Uiso 1 1 calc R
C19 C 0.8311(7) 0.1482(4) 0.0916(5) 0.044(3) Uani 1 1 d .
H19A H 0.8507 0.1834 0.1122 0.053 Uiso 1 1 calc R
C20 C 0.4953(6) 0.1600(4) 0.0612(4) 0.032(2) Uani 1 1 d .
H20A H 0.4917 0.1187 0.0488 0.039 Uiso 1 1 calc R
C21 C 0.5036(6) 0.1927(4) -0.0001(4) 0.035(2) Uani 1 1 d .
H21A H 0.4363 0.1856 -0.0297 0.052 Uiso 1 1 calc R
H21B H 0.5692 0.1793 -0.0182 0.052 Uiso 1 1 calc R
H21C H 0.5107 0.2338 0.0086 0.052 Uiso 1 1 calc RD
C22 C 0.3834(7) 0.1709(4) 0.0887(4) 0.032(2) Uani 1 1 d .
H22A H 0.3823 0.2117 0.1027 0.039 Uiso 1 1 calc R
C23 C 0.2853(7) 0.1617(4) 0.0356(4) 0.036(2) Uani 1 1 d .
H23A H 0.2926 0.1884 0.0014 0.054 Uiso 1 1 calc R
H23B H 0.2144 0.1687 0.0517 0.054 Uiso 1 1 calc R
H23C H 0.2869 0.1222 0.0203 0.054 Uiso 1 1 calc R
C24 C 0.3277(7) 0.0569(4) 0.1187(4) 0.031(2) Uani 1 1 d .
C25 C 0.4021(7) 0.0185(4) 0.0972(5) 0.038(3) Uani 1 1 d .
H25A H 0.4800 0.0253 0.1064 0.046 Uiso 1 1 calc R
C26 C 0.3646(8) -0.0298(4) 0.0624(5) 0.044(3) Uani 1 1 d .
H26A H 0.4164 -0.0553 0.0475 0.053 Uiso 1 1 calc R
C27 C 0.2518(8) -0.0400(5) 0.0499(5) 0.047(3) Uani 1 1 d .
H27A H 0.2246 -0.0713 0.0242 0.056 Uiso 1 1 calc R
C28 C 0.1779(7) -0.0039(5) 0.0756(5) 0.050(3) Uani 1 1 d .
H28A H 0.1007 -0.0131 0.0703 0.059 Uiso 1 1 calc R
C29 C 0.2132(7) 0.0437(4) 0.1076(5) 0.045(3) Uani 1 1 d .
H29A H 0.1605 0.0685 0.1228 0.054 Uiso 1 1 calc R
C30 C 0.2571(7) 0.1490(4) 0.1929(4) 0.031(2) Uani 1 1 d .
C31 C 0.1930(7) 0.1959(5) 0.1671(5) 0.046(3) Uani 1 1 d .
H31A H 0.2147 0.2156 0.1321 0.055 Uiso 1 1 calc R
C32 C 0.0966(7) 0.2139(5) 0.1927(5) 0.044(3) Uani 1 1 d .
H32A H 0.0526 0.2453 0.1760 0.052 Uiso 1 1 calc R
C33 C 0.0696(7) 0.1821(4) 0.2448(5) 0.045(3) Uani 1 1 d .
H33A H 0.0051 0.1920 0.2632 0.054 Uiso 1 1 calc R
C34 C 0.1352(8) 0.1374(4) 0.2689(5) 0.049(3) Uani 1 1 d .
H34A H 0.1167 0.1174 0.3044 0.059 Uiso 1 1 calc R
C35 C 0.2256(6) 0.1217(5) 0.2428(4) 0.036(2) Uani 1 1 d .
H35A H 0.2688 0.0901 0.2601 0.044 Uiso 1 1 calc R
C36 C 0.4131(7) 0.0130(5) 0.2994(5) 0.040(3) Uani 1 1 d .
C37 C 0.3958(8) -0.0225(5) 0.2503(5) 0.043(3) Uani 1 1 d .
H37A H 0.4423 -0.0188 0.2184 0.052 Uiso 1 1 calc R
C38 C 0.3139(10) -0.0644(5) 0.2434(6) 0.061(3) Uani 1 1 d .
H38A H 0.3095 -0.0915 0.2103 0.073 Uiso 1 1 calc R
C39 C 0.2416(11) -0.0654(6) 0.2850(7) 0.069(4) Uani 1 1 d .
H39A H 0.1814 -0.0918 0.2791 0.083 Uiso 1 1 calc R
C40 C 0.2503(10) -0.0298(7) 0.3359(6) 0.080(4) Uani 1 1 d .
H40A H 0.1996 -0.0320 0.3659 0.095 Uiso 1 1 calc R
C41 C 0.3371(8) 0.0096(5) 0.3414(5) 0.053(3) Uani 1 1 d .
H41A H 0.3443 0.0354 0.3757 0.064 Uiso 1 1 calc RD
C42 C 0.6458(8) 0.0103(4) 0.3310(5) 0.034(3) Uani 1 1 d .
C43 C 0.6289(9) -0.0477(5) 0.3391(6) 0.058(4) Uani 1 1 d .
H43A H 0.5558 -0.0630 0.3300 0.070 Uiso 1 1 calc R
C44 C 0.7149(11) -0.0832(5) 0.3599(7) 0.072(4) Uani 1 1 d .
H44A H 0.7020 -0.1233 0.3626 0.086 Uiso 1 1 calc R
C45 C 0.8230(10) -0.0612(5) 0.3776(6) 0.053(3) Uani 1 1 d .
H45A H 0.8833 -0.0861 0.3917 0.063 Uiso 1 1 calc R
C46 C 0.8393(9) -0.0053(5) 0.3741(5) 0.045(3) Uani 1 1 d .
H46A H 0.9111 0.0101 0.3879 0.054 Uiso 1 1 calc R
C47 C 0.7541(8) 0.0312(5) 0.3509(5) 0.041(3) Uani 1 1 d .
H47A H 0.7686 0.0711 0.3482 0.049 Uiso 1 1 calc R
C48 C 0.5380(6) 0.1076(5) 0.3718(4) 0.032(2) Uani 1 1 d .
H48A H 0.6181 0.1196 0.3781 0.039 Uiso 1 1 calc R
C49 C 0.5202(7) 0.0873(4) 0.4353(4) 0.038(2) Uani 1 1 d .
H49A H 0.5294 0.1194 0.4647 0.056 Uiso 1 1 calc R
H49B H 0.5748 0.0574 0.4492 0.056 Uiso 1 1 calc R
H49C H 0.4446 0.0716 0.4338 0.056 Uiso 1 1 calc RD
C50 C 0.4735(7) 0.1673(4) 0.3506(4) 0.033(2) Uani 1 1 d .
H50A H 0.3923 0.1582 0.3407 0.039 Uiso 1 1 calc R
C51 C 0.4868(8) 0.2088(4) 0.4065(4) 0.043(3) Uani 1 1 d .
H51A H 0.4584 0.1907 0.4422 0.065 Uiso 1 1 calc R
H51B H 0.4446 0.2439 0.3952 0.065 Uiso 1 1 calc R
H51C H 0.5659 0.2182 0.4178 0.065 Uiso 1 1 calc R
C52 C 0.6450(7) 0.2342(4) 0.3135(5) 0.030(2) Uani 1 1 d .
C53 C 0.6443(8) 0.2898(5) 0.3271(5) 0.039(3) Uani 1 1 d .
H53A H 0.5785 0.3111 0.3138 0.047 Uiso 1 1 calc R
C54 C 0.7358(9) 0.3188(5) 0.3602(6) 0.056(4) Uani 1 1 d .
H54A H 0.7321 0.3582 0.3706 0.067 Uiso 1 1 calc R
C55 C 0.8321(10) 0.2865(6) 0.3770(6) 0.058(4) Uani 1 1 d .
H55A H 0.8952 0.3052 0.3990 0.069 Uiso 1 1 calc R
C56 C 0.8407(8) 0.2311(5) 0.3638(5) 0.044(3) Uani 1 1 d .
H56A H 0.9080 0.2106 0.3758 0.053 Uiso 1 1 calc R
C57 C 0.7439(7) 0.2035(4) 0.3306(5) 0.037(3) Uani 1 1 d .
H57A H 0.7472 0.1640 0.3201 0.044 Uiso 1 1 calc R
C58 C 0.4251(7) 0.2528(4) 0.2535(5) 0.029(2) Uani 1 1 d .
C59 C 0.3313(7) 0.2639(4) 0.2847(5) 0.034(2) Uani 1 1 d .
H59A H 0.3146 0.2399 0.3178 0.041 Uiso 1 1 calc R
C60 C 0.2654(8) 0.3101(5) 0.2660(5) 0.042(3) Uani 1 1 d .
H60A H 0.2040 0.3189 0.2876 0.050 Uiso 1 1 calc R
C61 C 0.2848(8) 0.3427(5) 0.2186(5) 0.048(3) Uani 1 1 d .
H61A H 0.2371 0.3742 0.2065 0.057 Uiso 1 1 calc R
C62 C 0.3750(9) 0.3311(5) 0.1862(5) 0.054(3) Uani 1 1 d .
H62A H 0.3879 0.3537 0.1512 0.064 Uiso 1 1 calc R
C63 C 0.4441(8) 0.2866(4) 0.2060(5) 0.041(3) Uani 1 1 d .
H63A H 0.5076 0.2794 0.1855 0.049 Uiso 1 1 calc R
C64 C 0.5744(7) 0.0514(5) 0.7378(4) 0.032(2) Uani 1 1 d .
C65 C 0.4790(7) 0.0132(5) 0.7416(5) 0.037(3) Uani 1 1 d .
C66 C 0.4916(8) -0.0341(5) 0.7801(6) 0.055(3) Uani 1 1 d .
H66A H 0.5624 -0.0431 0.8025 0.066 Uiso 1 1 calc R
C67 C 0.4001(9) -0.0686(5) 0.7858(5) 0.048(3) Uani 1 1 d .
H67A H 0.4072 -0.1007 0.8131 0.058 Uiso 1 1 calc R
C68 C 0.3000(8) -0.0560(5) 0.7519(6) 0.058(3) Uani 1 1 d .
H68A H 0.2377 -0.0796 0.7566 0.070 Uiso 1 1 calc R
C69 C 0.2854(8) -0.0119(6) 0.7121(6) 0.061(3) Uani 1 1 d .
H69A H 0.2156 -0.0060 0.6871 0.073 Uiso 1 1 calc R
C70 C 0.3755(7) 0.0258(5) 0.7079(5) 0.044(3) Uani 1 1 d .
H70A H 0.3657 0.0591 0.6825 0.052 Uiso 1 1 calc R
C71 C 0.6464(8) 0.0012(5) 0.6184(5) 0.037(3) Uani 1 1 d .
C72 C 0.6505(8) -0.0574(5) 0.6266(6) 0.056(3) Uani 1 1 d .
H72A H 0.7176 -0.0744 0.6461 0.068 Uiso 1 1 calc R
C73 C 0.5599(10) -0.0922(6) 0.6071(6) 0.074(4) Uani 1 1 d .
H73A H 0.5626 -0.1319 0.6167 0.089 Uiso 1 1 calc R
C74 C 0.4648(10) -0.0684(6) 0.5735(6) 0.063(4) Uani 1 1 d .
H74A H 0.4033 -0.0917 0.5573 0.075 Uiso 1 1 calc R
C75 C 0.4631(9) -0.0114(6) 0.5648(6) 0.060(4) Uani 1 1 d .
H75A H 0.3974 0.0051 0.5429 0.072 Uiso 1 1 calc R
C76 C 0.5487(8) 0.0243(5) 0.5852(5) 0.036(3) Uani 1 1 d .
H76A H 0.5429 0.0642 0.5771 0.043 Uiso 1 1 calc R
C77 C 0.8796(7) -0.0041(4) 0.6583(4) 0.029(2) Uani 1 1 d .
C78 C 0.8847(8) -0.0339(5) 0.7129(5) 0.045(3) Uani 1 1 d .
H78A H 0.8370 -0.0221 0.7421 0.054 Uiso 1 1 calc R
C79 C 0.9533(9) -0.0793(5) 0.7285(5) 0.045(3) Uani 1 1 d .
H79A H 0.9512 -0.1003 0.7659 0.054 Uiso 1 1 calc R
C80 C 1.0259(9) -0.0930(6) 0.6869(6) 0.058(4) Uani 1 1 d .
H80A H 1.0785 -0.1229 0.6972 0.069 Uiso 1 1 calc R
C81 C 1.0247(9) -0.0660(5) 0.6332(6) 0.054(3) Uani 1 1 d .
H81A H 1.0754 -0.0776 0.6056 0.065 Uiso 1 1 calc R
C82 C 0.9529(8) -0.0218(5) 0.6161(5) 0.048(3) Uani 1 1 d .
H82A H 0.9523 -0.0034 0.5768 0.058 Uiso 1 1 calc RD
C83 C 0.7714(7) 0.0944(4) 0.5723(4) 0.034(2) Uani 1 1 d .
H83A H 0.6923 0.1070 0.5609 0.041 Uiso 1 1 calc R
C84 C 0.7993(8) 0.0641(5) 0.5123(4) 0.054(3) Uani 1 1 d .
H84A H 0.7972 0.0921 0.4784 0.081 Uiso 1 1 calc R
H84B H 0.7443 0.0339 0.5004 0.081 Uiso 1 1 calc R
H84C H 0.8739 0.0471 0.5203 0.081 Uiso 1 1 calc RD
C85 C 0.8350(7) 0.1507(4) 0.5871(4) 0.039(3) Uani 1 1 d .
H85A H 0.9156 0.1409 0.5988 0.046 Uiso 1 1 calc R
C86 C 0.8260(7) 0.1876(5) 0.5302(5) 0.049(3) Uani 1 1 d .
H86A H 0.8556 0.1670 0.4964 0.074 Uiso 1 1 calc R
H86B H 0.8690 0.2229 0.5396 0.074 Uiso 1 1 calc R
H86C H 0.7476 0.1973 0.5170 0.074 Uiso 1 1 calc R
C87 C 0.6664(7) 0.2239(5) 0.6193(5) 0.033(3) Uani 1 1 d .
C88 C 0.6759(8) 0.2819(5) 0.6047(6) 0.055(3) Uani 1 1 d .
H88A H 0.7453 0.3009 0.6150 0.066 Uiso 1 1 calc R
C89 C 0.5829(9) 0.3123(5) 0.5747(6) 0.067(4) Uani 1 1 d .
H89A H 0.5876 0.3522 0.5667 0.081 Uiso 1 1 calc R
C90 C 0.4822(9) 0.2818(6) 0.5568(5) 0.062(4) Uani 1 1 d .
H90A H 0.4206 0.3020 0.5354 0.074 Uiso 1 1 calc R
C91 C 0.4693(9) 0.2256(6) 0.5684(5) 0.046(3) Uani 1 1 d .
H91A H 0.4010 0.2065 0.5547 0.055 Uiso 1 1 calc R
C92 C 0.5605(7) 0.1959(5) 0.6016(4) 0.031(2) Uani 1 1 d .
H92A H 0.5519 0.1568 0.6125 0.037 Uiso 1 1 calc R
C93 C 0.8821(8) 0.2406(5) 0.6807(4) 0.038(3) Uani 1 1 d .
C94 C 0.9760(7) 0.2519(5) 0.6487(5) 0.037(3) Uani 1 1 d .
H94A H 0.9904 0.2286 0.6146 0.045 Uiso 1 1 calc R
C95 C 1.0459(9) 0.2975(6) 0.6681(6) 0.058(4) Uani 1 1 d .
H95A H 1.1033 0.3075 0.6440 0.070 Uiso 1 1 calc R
C96 C 1.0350(8) 0.3282(5) 0.7203(6) 0.055(3) Uani 1 1 d .
H96A H 1.0855 0.3584 0.7332 0.067 Uiso 1 1 calc R
C97 C 0.9461(9) 0.3144(4) 0.7557(6) 0.054(3) Uani 1 1 d .
H97A H 0.9375 0.3345 0.7930 0.064 Uiso 1 1 calc R
C98 C 0.8722(8) 0.2704(5) 0.7337(5) 0.039(3) Uani 1 1 d .
H98A H 0.8130 0.2610 0.7568 0.046 Uiso 1 1 calc R
C99 C 0.6147(7) 0.2329(4) 0.8044(4) 0.032(2) Uani 1 1 d D
C100 C 0.5607(11) 0.2458(6) 0.7469(5) 0.080(5) Uani 1 1 d D
H10B H 0.5724 0.2213 0.7132 0.096 Uiso 1 1 calc R
C101 C 0.4910(10) 0.2915(6) 0.7340(5) 0.079(5) Uani 1 1 d D
H10C H 0.4527 0.2975 0.6933 0.095 Uiso 1 1 calc R
C102 C 0.4782(10) 0.3282(5) 0.7818(5) 0.059(4) Uani 1 1 d D
H10D H 0.4325 0.3613 0.7740 0.071 Uiso 1 1 calc R
C103 C 0.5300(11) 0.3178(6) 0.8398(6) 0.084(4) Uani 1 1 d D
H10E H 0.5221 0.3439 0.8726 0.101 Uiso 1 1 calc R
C104 C 0.5956(10) 0.2686(6) 0.8518(5) 0.074(4) Uani 1 1 d D
H10F H 0.6270 0.2600 0.8934 0.088 Uiso 1 1 calc R
C105 C 0.5799(6) 0.1244(4) 0.8510(3) 0.025(2) Uani 1 1 d D
C106 C 0.4676(6) 0.1375(4) 0.8346(4) 0.032(2) Uani 1 1 d D
H10G H 0.4476 0.1688 0.8073 0.038 Uiso 1 1 calc R
C107 C 0.3855(7) 0.1065(5) 0.8565(5) 0.048(3) Uani 1 1 d D
H10H H 0.3095 0.1144 0.8419 0.057 Uiso 1 1 calc R
C108 C 0.4124(7) 0.0642(5) 0.8993(5) 0.047(3) Uani 1 1 d D
H10I H 0.3550 0.0434 0.9154 0.057 Uiso 1 1 calc R
C109 C 0.5220(7) 0.0515(4) 0.9191(4) 0.040(2) Uani 1 1 d D
H10J H 0.5412 0.0227 0.9497 0.048 Uiso 1 1 calc R
C110 C 0.6051(7) 0.0817(4) 0.8936(4) 0.038(2) Uani 1 1 d D
H11B H 0.6811 0.0722 0.9062 0.046 Uiso 1 1 calc R
C111 C 0.8098(6) 0.1659(4) 0.8772(4) 0.029(2) Uani 1 1 d .
H11C H 0.8103 0.1274 0.8974 0.035 Uiso 1 1 calc R
C112 C 0.8054(8) 0.2071(6) 0.9287(5) 0.065(4) Uani 1 1 d .
H11D H 0.8733 0.2037 0.9587 0.097 Uiso 1 1 calc R
H11E H 0.7401 0.1989 0.9497 0.097 Uiso 1 1 calc R
H11F H 0.7998 0.2462 0.9118 0.097 Uiso 1 1 calc R
C113 C 0.9216(6) 0.1690(4) 0.8489(4) 0.032(2) Uani 1 1 d .
H11G H 0.9288 0.2086 0.8325 0.038 Uiso 1 1 calc R
C114 C 1.0180(7) 0.1594(5) 0.9009(4) 0.045(3) Uani 1 1 d .
H11H H 1.0138 0.1875 0.9342 0.068 Uiso 1 1 calc R
H11I H 1.0889 0.1638 0.8842 0.068 Uiso 1 1 calc R
H11J H 1.0132 0.1206 0.9179 0.068 Uiso 1 1 calc R
C115 C 0.9649(7) 0.0544(4) 0.8233(4) 0.029(2) Uani 1 1 d .
C116 C 1.0785(6) 0.0350(4) 0.8332(4) 0.033(2) Uani 1 1 d .
H11K H 1.1324 0.0546 0.8129 0.040 Uiso 1 1 calc R
C117 C 1.1118(8) -0.0102(5) 0.8705(5) 0.045(3) Uani 1 1 d .
H11L H 1.1881 -0.0212 0.8756 0.054 Uiso 1 1 calc R
C118 C 1.0380(8) -0.0408(5) 0.9014(4) 0.042(3) Uani 1 1 d .
H11M H 1.0631 -0.0722 0.9276 0.050 Uiso 1 1 calc R
C119 C 0.9274(7) -0.0250(4) 0.8936(5) 0.039(2) Uani 1 1 d .
H11N H 0.8753 -0.0459 0.9140 0.047 Uiso 1 1 calc R
C120 C 0.8908(8) 0.0226(4) 0.8550(4) 0.037(2) Uani 1 1 d .
H12B H 0.8143 0.0332 0.8505 0.044 Uiso 1 1 calc R
C121 C 1.0431(7) 0.1405(4) 0.7490(4) 0.037(2) Uani 1 1 d .
C122 C 1.1129(6) 0.1866(4) 0.7689(4) 0.029(2) Uani 1 1 d .
H12C H 1.0933 0.2106 0.8012 0.035 Uiso 1 1 calc R
C123 C 1.2092(7) 0.1984(5) 0.7432(5) 0.045(3) Uani 1 1 d .
H12D H 1.2594 0.2268 0.7616 0.054 Uiso 1 1 calc R
C124 C 1.2324(8) 0.1697(5) 0.6919(5) 0.048(3) Uani 1 1 d .
H12E H 1.2954 0.1799 0.6722 0.058 Uiso 1 1 calc R
C125 C 1.1628(7) 0.1251(5) 0.6683(5) 0.048(3) Uani 1 1 d .
H12F H 1.1775 0.1051 0.6319 0.057 Uiso 1 1 calc R
C126 C 1.0704(6) 0.1094(5) 0.6983(4) 0.039(2) Uani 1 1 d .
H12G H 1.0264 0.0772 0.6837 0.047 Uiso 1 1 calc R

loop_
_atom_site_aniso_label
_atom_site_aniso_U_11
_atom_site_aniso_U_22
_atom_site_aniso_U_33
_atom_site_aniso_U_23
_atom_site_aniso_U_13
_atom_site_aniso_U_12
Ru1 0.0149(3) 0.0309(4) 0.0364(4) -0.0010(5) 0.0012(3) 0.0009(4)
Ru2 0.0171(3) 0.0339(5) 0.0362(4) 0.0018(5) 0.0016(3) 0.0002(4)
O1 0.012(3) 0.034(4) 0.044(4) -0.002(3) 0.000(3) 0.004(3)
O2 0.032(3) 0.034(5) 0.045(4) 0.000(3) 0.002(3) 0.008(3)
O3 0.020(3) 0.027(4) 0.039(4) -0.003(3) 0.002(3) 0.003(3)
O4 0.010(3) 0.052(5) 0.044(4) 0.006(3) -0.002(3) -0.004(3)
P1 0.0164(11) 0.0313(15) 0.0365(14) -0.0010(12) 0.0028(10) -0.0009(10)
P2 0.0146(9) 0.0322(17) 0.0357(12) -0.0025(13) -0.0001(9) 0.0037(11)
P3 0.0223(12) 0.0336(17) 0.0369(15) 0.0022(13) 0.0005(11) 0.0030(11)
P4 0.0146(11) 0.0340(16) 0.0408(15) -0.0024(13) 0.0015(11) 0.0014(11)
P5 0.0202(13) 0.0349(18) 0.0435(16) -0.0020(13) 0.0024(12) 0.0012(11)
P6 0.0169(12) 0.0425(19) 0.0442(16) 0.0065(14) -0.0025(11) 0.0018(12)
P7 0.0188(11) 0.0326(16) 0.0377(14) 0.0007(13) 0.0008(10) -0.0012(11)
P8 0.0169(9) 0.0320(14) 0.0353(12) 0.0013(15) -0.0003(9) -0.0017(13)
C1 0.023(5) 0.025(6) 0.024(5) -0.003(4) 0.002(4) 0.003(4)
C2 0.033(6) 0.033(7) 0.051(7) -0.006(5) 0.007(5) 0.007(5)
C3 0.029(5) 0.042(7) 0.063(7) 0.009(6) 0.005(5) -0.004(5)
C4 0.020(5) 0.050(8) 0.126(11) 0.011(8) 0.028(6) 0.002(5)
C5 0.037(6) 0.036(7) 0.100(10) 0.016(7) 0.030(6) 0.014(5)
C6 0.041(6) 0.052(8) 0.057(7) 0.001(6) 0.016(5) 0.002(6)
C7 0.041(6) 0.044(8) 0.041(6) -0.005(6) 0.000(5) 0.003(5)
C8 0.031(5) 0.023(6) 0.048(6) -0.003(5) 0.009(5) 0.004(4)
C9 0.040(6) 0.051(8) 0.030(6) 0.005(5) 0.014(5) 0.010(5)
C10 0.039(6) 0.025(6) 0.050(7) -0.006(5) 0.007(5) 0.005(5)
C11 0.041(6) 0.036(7) 0.081(9) -0.007(7) 0.012(6) -0.020(5)
C12 0.055(7) 0.039(7) 0.063(8) 0.007(6) 0.008(6) -0.008(6)
C13 0.031(6) 0.039(8) 0.079(8) -0.015(6) -0.004(5) 0.001(5)
C14 0.027(4) 0.019(6) 0.036(5) -0.004(4) 0.010(4) 0.001(4)
C15 0.016(4) 0.037(7) 0.071(7) 0.001(6) 0.007(5) 0.003(4)
C16 0.032(5) 0.045(7) 0.041(6) -0.006(5) 0.008(4) 0.003(5)
C17 0.037(5) 0.039(7) 0.053(7) -0.015(5) 0.010(5) 0.007(5)
C18 0.030(5) 0.077(9) 0.063(6) -0.031(9) 0.015(4) -0.011(7)
C19 0.030(5) 0.041(7) 0.061(7) -0.006(5) 0.001(5) 0.001(5)
C20 0.020(4) 0.037(6) 0.041(6) 0.006(5) 0.008(4) 0.011(4)
C21 0.021(4) 0.047(7) 0.035(5) -0.004(5) -0.001(4) 0.007(4)
C22 0.024(5) 0.030(6) 0.043(6) 0.007(5) 0.004(4) 0.009(4)
C23 0.025(5) 0.030(6) 0.050(6) 0.001(5) -0.006(4) 0.000(4)
C24 0.023(4) 0.024(6) 0.046(6) -0.020(5) 0.002(4) 0.003(4)
C25 0.021(5) 0.038(7) 0.053(7) -0.008(5) -0.005(4) -0.003(4)
C26 0.041(6) 0.038(7) 0.055(6) -0.005(5) 0.009(5) 0.001(5)
C27 0.039(6) 0.049(8) 0.050(6) -0.007(6) -0.001(5) -0.014(5)
C28 0.021(5) 0.049(8) 0.078(8) -0.013(6) 0.004(5) -0.003(5)
C29 0.018(5) 0.037(7) 0.076(8) -0.022(6) -0.005(5) 0.006(4)
C30 0.025(5) 0.035(6) 0.035(5) -0.011(5) 0.004(4) -0.003(4)
C31 0.027(5) 0.055(8) 0.056(7) -0.005(6) 0.005(5) 0.011(5)
C32 0.028(5) 0.055(8) 0.048(7) -0.006(6) 0.005(5) 0.003(5)
C33 0.015(5) 0.045(7) 0.073(8) -0.015(6) 0.000(5) -0.003(4)
C34 0.036(5) 0.039(7) 0.075(8) -0.004(6) 0.017(5) -0.004(5)
C35 0.021(4) 0.046(7) 0.044(5) 0.020(6) 0.010(4) 0.015(5)
C36 0.017(4) 0.060(8) 0.041(6) -0.001(6) -0.005(4) -0.009(5)
C37 0.028(6) 0.063(9) 0.040(6) 0.007(6) 0.009(5) 0.005(5)
C38 0.054(8) 0.037(8) 0.088(10) -0.014(7) 0.004(7) -0.012(6)
C39 0.062(9) 0.067(10) 0.075(10) 0.014(8) -0.002(8) -0.021(7)
C40 0.054(8) 0.122(14) 0.066(9) 0.019(9) 0.018(7) -0.032(8)
C41 0.043(6) 0.071(9) 0.047(7) 0.003(6) 0.014(5) -0.017(6)
C42 0.027(5) 0.030(6) 0.044(6) 0.006(5) -0.002(4) 0.012(4)
C43 0.026(6) 0.052(9) 0.096(10) -0.012(7) 0.001(6) 0.009(5)
C44 0.061(9) 0.027(8) 0.121(13) 0.005(8) -0.014(8) -0.001(6)
C45 0.046(7) 0.039(8) 0.068(9) -0.002(7) -0.009(6) 0.011(6)
C46 0.029(6) 0.057(9) 0.047(7) -0.009(6) -0.002(5) 0.006(6)
C47 0.020(5) 0.050(8) 0.052(7) 0.001(6) 0.007(5) 0.000(5)
C48 0.019(4) 0.036(7) 0.039(5) 0.008(5) -0.005(3) 0.003(5)
C49 0.040(5) 0.037(6) 0.034(5) 0.002(5) -0.001(4) 0.000(4)
C50 0.018(4) 0.061(7) 0.021(5) 0.009(5) 0.007(4) 0.003(4)
C51 0.039(6) 0.055(8) 0.037(6) -0.010(5) 0.009(5) 0.008(5)
C52 0.022(5) 0.022(6) 0.045(6) -0.003(5) 0.001(4) -0.002(4)
C53 0.026(5) 0.044(8) 0.048(6) -0.004(6) 0.009(5) -0.008(5)
C54 0.034(6) 0.051(8) 0.082(9) -0.017(7) 0.006(6) -0.024(6)
C55 0.036(7) 0.052(9) 0.085(10) 0.003(8) 0.006(7) -0.015(6)
C56 0.029(6) 0.066(9) 0.039(6) -0.007(6) 0.014(5) -0.002(6)
C57 0.023(5) 0.026(6) 0.060(7) 0.003(5) 0.001(5) -0.013(4)
C58 0.018(5) 0.021(6) 0.049(6) -0.015(5) 0.007(4) 0.006(4)
C59 0.023(5) 0.033(6) 0.046(6) -0.001(5) 0.003(4) 0.002(4)
C60 0.036(6) 0.057(8) 0.035(6) 0.004(6) 0.010(5) 0.018(5)
C61 0.032(5) 0.047(8) 0.064(8) -0.011(6) 0.000(5) 0.025(5)
C62 0.063(7) 0.050(8) 0.047(7) 0.009(6) 0.004(6) 0.022(6)
C63 0.030(5) 0.039(7) 0.057(7) 0.006(6) 0.014(5) 0.012(5)
C64 0.024(5) 0.045(7) 0.028(5) 0.005(5) 0.003(4) -0.005(4)
C65 0.017(5) 0.048(7) 0.046(6) -0.005(5) 0.004(4) -0.002(4)
C66 0.023(5) 0.049(8) 0.095(10) 0.014(7) 0.014(6) 0.005(5)
C67 0.045(6) 0.029(7) 0.071(8) 0.012(6) 0.013(6) -0.004(5)
C68 0.027(5) 0.057(8) 0.089(9) 0.020(7) 0.000(6) -0.009(5)
C69 0.018(5) 0.076(10) 0.084(9) 0.012(8) -0.008(5) -0.002(5)
C70 0.031(5) 0.047(7) 0.052(7) 0.010(6) 0.001(5) -0.003(5)
C71 0.023(5) 0.038(7) 0.049(7) 0.004(5) -0.002(5) 0.002(5)
C72 0.017(5) 0.043(8) 0.108(10) 0.011(7) 0.000(6) -0.012(5)
C73 0.049(8) 0.070(10) 0.102(11) -0.003(8) 0.005(8) -0.008(7)
C74 0.045(7) 0.049(9) 0.094(10) -0.014(7) 0.005(7) -0.026(6)
C75 0.015(5) 0.076(10) 0.089(10) 0.001(8) 0.009(6) -0.007(6)
C76 0.025(5) 0.037(7) 0.045(6) 0.000(5) 0.000(5) 0.002(5)
C77 0.023(5) 0.041(7) 0.022(5) -0.013(5) 0.004(4) -0.004(4)
C78 0.031(6) 0.072(9) 0.032(6) -0.023(6) 0.003(5) 0.014(6)
C79 0.043(7) 0.046(8) 0.043(7) -0.009(6) -0.009(5) -0.011(5)
C80 0.044(7) 0.070(10) 0.057(8) 0.000(7) -0.004(6) 0.021(6)
C81 0.047(7) 0.059(9) 0.057(8) -0.009(7) 0.009(6) 0.021(6)
C82 0.049(6) 0.050(8) 0.045(7) -0.002(6) 0.009(5) -0.002(5)
C83 0.020(4) 0.037(6) 0.045(6) -0.001(5) 0.003(4) 0.004(4)
C84 0.030(5) 0.085(10) 0.046(7) 0.001(7) -0.002(5) -0.018(6)
C85 0.016(4) 0.046(7) 0.052(6) 0.009(5) 0.001(4) -0.004(4)
C86 0.021(5) 0.073(9) 0.052(6) 0.024(6) 0.000(5) -0.010(5)
C87 0.014(5) 0.042(7) 0.043(6) 0.018(5) 0.001(4) 0.006(4)
C88 0.024(6) 0.041(8) 0.093(9) 0.015(7) -0.016(6) 0.005(5)
C89 0.040(7) 0.046(8) 0.113(11) 0.023(8) -0.003(7) 0.001(6)
C90 0.029(6) 0.095(12) 0.058(8) 0.003(8) -0.009(5) 0.025(7)
C91 0.046(7) 0.056(9) 0.032(6) 0.001(6) -0.003(5) 0.001(6)
C92 0.031(5) 0.041(7) 0.021(5) 0.003(5) 0.000(4) 0.001(5)
C93 0.033(6) 0.058(8) 0.022(6) 0.004(5) 0.001(5) -0.004(5)
C94 0.021(5) 0.043(7) 0.051(7) 0.005(5) 0.015(5) -0.003(5)
C95 0.024(6) 0.076(10) 0.079(9) 0.032(8) 0.021(6) 0.004(6)
C96 0.028(6) 0.043(8) 0.095(10) -0.011(7) 0.004(6) -0.019(5)
C97 0.041(6) 0.020(6) 0.098(10) -0.003(6) 0.002(6) -0.008(5)
C98 0.025(5) 0.041(7) 0.051(7) 0.016(6) 0.010(5) -0.003(4)
C99 0.028(5) 0.041(7) 0.027(5) -0.015(5) 0.005(4) -0.005(4)
C100 0.090(10) 0.101(12) 0.052(8) -0.005(8) 0.015(7) 0.058(9)
C101 0.082(10) 0.119(13) 0.034(7) 0.020(8) 0.004(6) 0.044(9)
C102 0.067(8) 0.055(9) 0.060(8) 0.022(7) 0.028(7) 0.035(6)
C103 0.085(10) 0.096(13) 0.068(10) -0.017(9) -0.005(8) 0.026(9)
C104 0.065(8) 0.091(11) 0.060(8) -0.010(8) -0.011(7) 0.025(8)
C105 0.033(4) 0.016(6) 0.026(4) 0.002(4) 0.005(3) 0.006(4)
C106 0.014(4) 0.035(6) 0.045(6) 0.013(4) 0.001(4) -0.003(4)
C107 0.019(4) 0.041(8) 0.082(7) 0.013(7) 0.002(4) -0.005(5)
C108 0.022(5) 0.070(9) 0.048(6) 0.005(6) 0.001(5) -0.011(5)
C109 0.049(6) 0.037(7) 0.033(5) 0.011(5) 0.006(5) -0.004(5)
C110 0.027(5) 0.048(7) 0.039(6) 0.005(5) 0.005(4) 0.002(5)
C111 0.019(4) 0.038(6) 0.031(5) 0.000(5) 0.007(4) 0.007(4)
C112 0.031(6) 0.095(11) 0.069(8) 0.007(8) 0.010(6) -0.002(6)
C113 0.016(4) 0.033(6) 0.046(6) 0.006(5) 0.003(4) -0.002(4)
C114 0.038(5) 0.050(7) 0.049(6) 0.000(6) 0.012(5) 0.011(5)
C115 0.025(5) 0.036(6) 0.026(5) -0.001(4) 0.002(4) -0.005(4)
C116 0.011(4) 0.037(6) 0.051(6) 0.001(5) 0.002(4) -0.003(4)
C117 0.030(5) 0.052(8) 0.051(7) 0.011(6) -0.007(5) 0.005(5)
C118 0.050(6) 0.041(7) 0.031(5) 0.001(5) -0.004(5) 0.000(5)
C119 0.031(5) 0.033(6) 0.053(7) 0.000(5) 0.008(5) 0.004(4)
C120 0.036(5) 0.037(7) 0.037(6) -0.007(5) 0.006(5) -0.003(5)
C121 0.035(5) 0.038(7) 0.037(6) 0.003(5) 0.003(4) 0.002(4)
C122 0.020(4) 0.025(6) 0.042(6) 0.000(5) 0.002(4) -0.001(4)
C123 0.024(5) 0.049(7) 0.059(7) 0.015(6) -0.005(5) -0.017(5)
C124 0.042(6) 0.071(9) 0.035(6) -0.003(6) 0.017(5) -0.007(6)
C125 0.032(5) 0.061(9) 0.051(6) -0.008(7) 0.009(4) 0.012(6)
C126 0.026(4) 0.046(7) 0.044(5) -0.012(6) 0.000(4) -0.019(5)

loop_
_atom_type_symbol
_atom_type_description
_atom_type_scat_dispersion_real
_atom_type_scat_dispersion_imag
_atom_type_scat_source
C C 0.0033 0.0016 'International Tables Vol C Tables 4.2.6.8 and 6.1.1.4'
H H 0.0000 0.0000 'International Tables Vol C Tables 4.2.6.8 and 6.1.1.4'
O O 0.0106 0.0060 'International Tables Vol C Tables 4.2.6.8 and 6.1.1.4'
P P 0.1023 0.0942 'International Tables Vol C Tables 4.2.6.8 and 6.1.1.4'
F F 0.0171 0.0103 'International Tables Vol C Tables 4.2.6.8 and 6.1.1.4'
Ru Ru -1.2594 0.8363 'International Tables Vol C Tables 4.2.6.8 and 6.1.1.4'

loop_
_geom_angle_atom_site_label_1
_geom_angle_atom_site_label_2
_geom_angle_atom_site_label_3
_geom_angle
O1 Ru1 O2 60.1(2)
O1 Ru1 P2 103.75(16)
O2 Ru1 P2 159.34(17)
O1 Ru1 P4 161.64(17)
O2 Ru1 P4 105.87(18)
P2 Ru1 P4 92.43(9)
O1 Ru1 P1 87.30(16)
O2 Ru1 P1 82.95(16)
P2 Ru1 P1 83.55(8)
P4 Ru1 P1 103.33(9)
O1 Ru1 P3 83.97(17)
O2 Ru1 P3 87.33(17)
P2 Ru1 P3 104.52(9)
P4 Ru1 P3 83.60(10)
P1 Ru1 P3 169.30(8)
O1 Ru1 C1 30.3(2)
O2 Ru1 C1 29.8(2)
P2 Ru1 C1 133.0(2)
P4 Ru1 C1 134.6(2)
P1 Ru1 C1 84.68(19)
P3 Ru1 C1 84.66(19)
O3 Ru2 O4 59.8(2)
O3 Ru2 P8 103.45(17)
O4 Ru2 P8 160.59(17)
O3 Ru2 P6 161.68(17)
O4 Ru2 P6 106.09(18)
P8 Ru2 P6 92.25(10)
O3 Ru2 P5 83.49(16)
O4 Ru2 P5 85.14(17)
P8 Ru2 P5 103.53(9)
P6 Ru2 P5 83.69(9)
O3 Ru2 P7 85.61(16)
O4 Ru2 P7 84.89(16)
P8 Ru2 P7 84.05(8)
P6 Ru2 P7 105.65(10)
P5 Ru2 P7 167.92(9)
O3 Ru2 C64 30.1(3)
O4 Ru2 C64 29.7(2)
P8 Ru2 C64 132.8(2)
P6 Ru2 C64 135.0(2)
P5 Ru2 C64 84.0(2)
P7 Ru2 C64 83.9(2)
C1 O1 Ru1 91.1(5)
C1 O2 Ru1 91.0(5)
C64 O3 Ru2 90.6(5)
C64 O4 Ru2 90.2(5)
C8 P1 C14 99.2(4)
C8 P1 C20 113.8(5)
C14 P1 C20 100.0(4)
C8 P1 Ru1 118.4(3)
C14 P1 Ru1 115.9(3)
C20 P1 Ru1 108.1(3)
C24 P2 C30 102.0(4)
C24 P2 C22 100.0(4)
C30 P2 C22 103.8(4)
C24 P2 Ru1 115.4(3)
C30 P2 Ru1 122.6(3)
C22 P2 Ru1 110.1(3)
C36 P3 C48 111.0(4)
C36 P3 C42 99.9(5)
C48 P3 C42 99.7(4)
C36 P3 Ru1 119.2(3)
C48 P3 Ru1 109.0(3)
C42 P3 Ru1 116.2(3)
C52 P4 C50 98.6(4)
C52 P4 C58 100.2(4)
C50 P4 C58 103.4(4)
C52 P4 Ru1 116.3(3)
C50 P4 Ru1 110.9(3)
C58 P4 Ru1 123.9(3)
C77 P5 C83 114.8(4)
C77 P5 C71 99.1(5)
C83 P5 C71 101.9(4)
C77 P5 Ru2 117.0(3)
C83 P5 Ru2 107.5(3)
C71 P5 Ru2 115.6(3)
C87 P6 C93 100.2(5)
C87 P6 C85 99.6(5)
C93 P6 C85 104.4(4)
C87 P6 Ru2 116.4(3)
C93 P6 Ru2 121.9(3)
C85 P6 Ru2 111.4(3)
C99 P7 C105 97.7(4)
C99 P7 C111 112.8(4)
C105 P7 C111 103.3(4)
C99 P7 Ru2 121.4(3)
C105 P7 Ru2 112.0(3)
C111 P7 Ru2 107.9(3)
C115 P8 C121 102.1(4)
C115 P8 C113 99.8(4)
C121 P8 C113 101.5(4)
C115 P8 Ru2 114.7(3)
C121 P8 Ru2 124.3(3)
C113 P8 Ru2 111.2(3)
O2 C1 O1 117.9(8)
O2 C1 C2 122.4(8)
O1 C1 C2 119.5(8)
O2 C1 Ru1 59.3(4)
O1 C1 Ru1 58.6(4)
C2 C1 Ru1 176.2(6)
C3 C2 C7 119.3(9)
C3 C2 C1 119.9(9)
C7 C2 C1 120.5(9)
C4 C3 C2 120.0(11)
C4 C3 H3A 120.0
C2 C3 H3A 120.0
C3 C4 C5 121.2(10)
C3 C4 H4A 119.4
C5 C4 H4A 119.4
C6 C5 C4 120.4(10)
C6 C5 H5A 119.8
C4 C5 H5A 119.8
C5 C6 C7 119.8(11)
C5 C6 H6A 120.1
C7 C6 H6A 120.1
C6 C7 C2 119.3(10)
C6 C7 H7A 120.4
C2 C7 H7A 120.4
C9 C8 C13 116.1(9)
C9 C8 P1 115.2(8)
C13 C8 P1 128.7(8)
C10 C9 C8 120.5(10)
C10 C9 H9A 119.7
C8 C9 H9A 119.7
C11 C10 C9 121.3(10)
C11 C10 H10A 119.3
C9 C10 H10A 119.3
C10 C11 C12 119.8(10)
C10 C11 H11A 120.1
C12 C11 H11A 120.1
C11 C12 C13 120.2(11)
C11 C12 H12A 119.9
C13 C12 H12A 119.9
C12 C13 C8 122.0(10)
C12 C13 H13A 119.0
C8 C13 H13A 119.0
C15 C14 C19 115.4(8)
C15 C14 P1 121.8(6)
C19 C14 P1 122.6(7)
C16 C15 C14 122.6(8)
C16 C15 H15A 118.7
C14 C15 H15A 118.7
C17 C16 C15 120.8(9)
C17 C16 H16A 119.6
C15 C16 H16A 119.6
C18 C17 C16 119.0(9)
C18 C17 H17A 120.5
C16 C17 H17A 120.5
C17 C18 C19 122.0(9)
C17 C18 H18A 119.0
C19 C18 H18A 119.0
C18 C19 C14 120.1(9)
C18 C19 H19A 120.0
C14 C19 H19A 120.0
C21 C20 C22 113.6(7)
C21 C20 P1 119.1(6)
C22 C20 P1 109.0(6)
C21 C20 H20A 104.5
C22 C20 H20A 104.5
P1 C20 H20A 104.5
C20 C21 H21A 109.5
C20 C21 H21B 109.5
H21A C21 H21B 109.5
C20 C21 H21C 109.5
H21A C21 H21C 109.5
H21B C21 H21C 109.5
C23 C22 C20 108.2(7)
C23 C22 P2 114.7(6)
C20 C22 P2 108.4(6)
C23 C22 H22A 108.5
C20 C22 H22A 108.5
P2 C22 H22A 108.5
C22 C23 H23A 109.5
C22 C23 H23B 109.5
H23A C23 H23B 109.5
C22 C23 H23C 109.5
H23A C23 H23C 109.5
H23B C23 H23C 109.5
C25 C24 C29 117.8(8)
C25 C24 P2 119.8(7)
C29 C24 P2 122.3(7)
C24 C25 C26 121.4(8)
C24 C25 H25A 119.3
C26 C25 H25A 119.3
C27 C26 C25 119.2(9)
C27 C26 H26A 120.4
C25 C26 H26A 120.4
C26 C27 C28 119.2(10)
C26 C27 H27A 120.4
C28 C27 H27A 120.4
C29 C28 C27 121.7(9)
C29 C28 H28A 119.1
C27 C28 H28A 119.1
C28 C29 C24 120.3(8)
C28 C29 H29A 119.9
C24 C29 H29A 119.9
C35 C30 C31 119.0(8)
C35 C30 P2 120.0(7)
C31 C30 P2 121.0(7)
C30 C31 C32 120.7(10)
C30 C31 H31A 119.6
C32 C31 H31A 119.6
C31 C32 C33 116.2(10)
C31 C32 H32A 121.9
C33 C32 H32A 121.9
C34 C33 C32 121.0(9)
C34 C33 H33A 119.5
C32 C33 H33A 119.5
C35 C34 C33 120.7(10)
C35 C34 H34A 119.7
C33 C34 H34A 119.7
C34 C35 C30 122.4(10)
C34 C35 H35A 118.8
C30 C35 H35A 118.8
C37 C36 C41 115.9(9)
C37 C36 P3 117.6(7)
C41 C36 P3 126.5(8)
C36 C37 C38 123.9(10)
C36 C37 H37A 118.0
C38 C37 H37A 118.0
C39 C38 C37 117.5(12)
C39 C38 H38A 121.3
C37 C38 H38A 121.3
C38 C39 C40 122.9(12)
C38 C39 H39A 118.6
C40 C39 H39A 118.6
C39 C40 C41 116.5(11)
C39 C40 H40A 121.7
C41 C40 H40A 121.7
C36 C41 C40 123.0(11)
C36 C41 H41A 118.5
C40 C41 H41A 118.5
C43 C42 C47 116.5(10)
C43 C42 P3 123.2(8)
C47 C42 P3 120.0(8)
C44 C43 C42 121.3(11)
C44 C43 H43A 119.3
C42 C43 H43A 119.3
C43 C44 C45 120.6(12)
C43 C44 H44A 119.7
C45 C44 H44A 119.7
C46 C45 C44 118.9(11)
C46 C45 H45A 120.5
C44 C45 H45A 120.5
C45 C46 C47 121.4(11)
C45 C46 H46A 119.3
C47 C46 H46A 119.3
C46 C47 C42 121.1(11)
C46 C47 H47A 119.5
C42 C47 H47A 119.5
C49 C48 C50 114.0(7)
C49 C48 P3 123.8(8)
C50 C48 P3 108.3(5)
C49 C48 H48A 102.5
C50 C48 H48A 102.5
P3 C48 H48A 102.5
C48 C49 H49A 109.5
C48 C49 H49B 109.5
H49A C49 H49B 109.5
C48 C49 H49C 109.5
H49A C49 H49C 109.5
H49B C49 H49C 109.5
C51 C50 C48 108.7(7)
C51 C50 P4 116.4(7)
C48 C50 P4 109.0(5)
C51 C50 H50A 107.4
C48 C50 H50A 107.4
P4 C50 H50A 107.4
C50 C51 H51A 109.5
C50 C51 H51B 109.5
H51A C51 H51B 109.5
C50 C51 H51C 109.5
H51A C51 H51C 109.5
H51B C51 H51C 109.5
C53 C52 C57 118.1(9)
C53 C52 P4 124.6(8)
C57 C52 P4 117.2(7)
C52 C53 C54 123.6(11)
C52 C53 H53A 118.2
C54 C53 H53A 118.2
C55 C54 C53 116.5(11)
C55 C54 H54A 121.8
C53 C54 H54A 121.8
C56 C55 C54 123.8(12)
C56 C55 H55A 118.1
C54 C55 H55A 118.1
C55 C56 C57 117.4(11)
C55 C56 H56A 121.3
C57 C56 H56A 121.3
C52 C57 C56 120.6(10)
C52 C57 H57A 119.7
C56 C57 H57A 119.7
C63 C58 C59 119.1(9)
C63 C58 P4 119.8(7)
C59 C58 P4 121.1(8)
C60 C59 C58 118.3(10)
C60 C59 H59A 120.9
C58 C59 H59A 120.9
C61 C60 C59 121.8(9)
C61 C60 H60A 119.1
C59 C60 H60A 119.1
C60 C61 C62 120.5(10)
C60 C61 H61A 119.7
C62 C61 H61A 119.7
C63 C62 C61 118.3(10)
C63 C62 H62A 120.8
C61 C62 H62A 120.8
C58 C63 C62 121.9(9)
C58 C63 H63A 119.0
C62 C63 H63A 119.0
O4 C64 O3 119.4(8)
O4 C64 C65 120.3(8)
O3 C64 C65 120.1(9)
O4 C64 Ru2 60.1(4)
O3 C64 Ru2 59.2(4)
C65 C64 Ru2 176.7(7)
C66 C65 C70 120.3(9)
C66 C65 C64 119.7(9)
C70 C65 C64 120.0(9)
C65 C66 C67 119.5(10)
C65 C66 H66A 120.2
C67 C66 H66A 120.2
C68 C67 C66 119.3(11)
C68 C67 H67A 120.3
C66 C67 H67A 120.3
C69 C68 C67 123.0(10)
C69 C68 H68A 118.5
C67 C68 H68A 118.5
C68 C69 C70 118.9(10)
C68 C69 H69A 120.5
C70 C69 H69A 120.5
C65 C70 C69 118.8(10)
C65 C70 H70A 120.6
C69 C70 H70A 120.6
C72 C71 C76 117.3(10)
C72 C71 P5 123.7(8)
C76 C71 P5 118.8(8)
C71 C72 C73 122.0(11)
C71 C72 H72A 119.0
C73 C72 H72A 119.0
C72 C73 C74 119.5(13)
C72 C73 H73A 120.3
C74 C73 H73A 120.3
C75 C74 C73 117.6(12)
C75 C74 H74A 121.2
C73 C74 H74A 121.2
C74 C75 C76 124.5(12)
C74 C75 H75A 117.8
C76 C75 H75A 117.8
C75 C76 C71 119.0(11)
C75 C76 H76A 120.5
C71 C76 H76A 120.5
C78 C77 C82 116.6(9)
C78 C77 P5 116.4(7)
C82 C77 P5 126.6(8)
C79 C78 C77 124.5(10)
C79 C78 H78A 117.7
C77 C78 H78A 117.7
C78 C79 C80 116.2(11)
C78 C79 H79A 121.9
C80 C79 H79A 121.9
C81 C80 C79 122.0(12)
C81 C80 H80A 119.0
C79 C80 H80A 119.0
C80 C81 C82 122.1(11)
C80 C81 H81A 118.9
C82 C81 H81A 118.9
C81 C82 C77 118.3(10)
C81 C82 H82A 120.8
C77 C82 H82A 120.8
C85 C83 C84 114.0(7)
C85 C83 P5 111.8(6)
C84 C83 P5 118.1(7)
C85 C83 H83A 103.6
C84 C83 H83A 103.6
P5 C83 H83A 103.6
C83 C84 H84A 109.5
C83 C84 H84B 109.5
H84A C84 H84B 109.5
C83 C84 H84C 109.5
H84A C84 H84C 109.5
H84B C84 H84C 109.5
C86 C85 C83 110.0(8)
C86 C85 P6 116.1(8)
C83 C85 P6 107.6(6)
C86 C85 H85A 107.6
C83 C85 H85A 107.6
P6 C85 H85A 107.6
C85 C86 H86A 109.5
C85 C86 H86B 109.5
H86A C86 H86B 109.5
C85 C86 H86C 109.5
H86A C86 H86C 109.5
H86B C86 H86C 109.5
C88 C87 C92 118.4(9)
C88 C87 P6 122.0(8)
C92 C87 P6 119.6(8)
C87 C88 C89 120.4(10)
C87 C88 H88A 119.8
C89 C88 H88A 119.8
C88 C89 C90 118.3(11)
C88 C89 H89A 120.8
C90 C89 H89A 120.8
C91 C90 C89 123.6(11)
C91 C90 H90A 118.2
C89 C90 H90A 118.2
C90 C91 C92 117.9(11)
C90 C91 H91A 121.0
C92 C91 H91A 121.0
C91 C92 C87 121.2(10)
C91 C92 H92A 119.4
C87 C92 H92A 119.4
C98 C93 C94 118.5(10)
C98 C93 P6 119.0(7)
C94 C93 P6 122.2(8)
C95 C94 C93 119.1(10)
C95 C94 H94A 120.5
C93 C94 H94A 120.5
C96 C95 C94 122.3(10)
C96 C95 H95A 118.8
C94 C95 H95A 118.8
C95 C96 C97 119.0(10)
C95 C96 H96A 120.5
C97 C96 H96A 120.5
C98 C97 C96 118.2(11)
C98 C97 H97A 120.9
C96 C97 H97A 120.9
C93 C98 C97 122.5(10)
C93 C98 H98A 118.7
C97 C98 H98A 118.7
C100 C99 C104 116.2(10)
C100 C99 P7 117.8(7)
C104 C99 P7 125.2(8)
C99 C100 C101 124.6(11)
C99 C100 H10B 117.7
C101 C100 H10B 117.7
C100 C101 C102 117.8(10)
C100 C101 H10C 121.1
C102 C101 H10C 121.1
C103 C102 C101 120.2(10)
C103 C102 H10D 119.9
C101 C102 H10D 119.9
C102 C103 C104 120.2(11)
C102 C103 H10E 119.9
C104 C103 H10E 119.9
C99 C104 C103 120.7(11)
C99 C104 H10F 119.6
C103 C104 H10F 119.6
C110 C105 C106 117.1(7)
C110 C105 P7 123.1(6)
C106 C105 P7 119.7(6)
C107 C106 C105 121.8(8)
C107 C106 H10G 119.1
C105 C106 H10G 119.1
C106 C107 C108 120.0(8)
C106 C107 H10H 120.0
C108 C107 H10H 120.0
C107 C108 C109 120.2(8)
C107 C108 H10I 119.9
C109 C108 H10I 119.9
C108 C109 C110 118.9(9)
C108 C109 H10J 120.5
C110 C109 H10J 120.5
C105 C110 C109 121.7(8)
C105 C110 H11B 119.1
C109 C110 H11B 119.1
C112 C111 C113 112.7(8)
C112 C111 P7 117.2(6)
C113 C111 P7 111.1(6)
C112 C111 H11C 104.8
C113 C111 H11C 104.8
P7 C111 H11C 104.8
C111 C112 H11D 109.5
C111 C112 H11E 109.5
H11D C112 H11E 109.5
C111 C112 H11F 109.5
H11D C112 H11F 109.5
H11E C112 H11F 109.5
C114 C113 C111 108.8(7)
C114 C113 P8 114.5(6)
C111 C113 P8 110.4(6)
C114 C113 H11G 107.6
C111 C113 H11G 107.6
P8 C113 H11G 107.6
C113 C114 H11H 109.5
C113 C114 H11I 109.5
H11H C114 H11I 109.5
C113 C114 H11J 109.5
H11H C114 H11J 109.5
H11I C114 H11J 109.5
C120 C115 C116 114.7(8)
C120 C115 P8 120.4(7)
C116 C115 P8 124.5(7)
C117 C116 C115 122.5(8)
C117 C116 H11K 118.7
C115 C116 H11K 118.7
C116 C117 C118 122.0(9)
C116 C117 H11L 119.0
C118 C117 H11L 119.0
C119 C118 C117 118.8(10)
C119 C118 H11M 120.6
C117 C118 H11M 120.6
C118 C119 C120 120.2(9)
C118 C119 H11N 119.9
C120 C119 H11N 119.9
C115 C120 C119 121.9(9)
C115 C120 H12B 119.1
C119 C120 H12B 119.1
C126 C121 C122 116.6(8)
C126 C121 P8 117.3(7)
C122 C121 P8 126.1(7)
C123 C122 C121 122.4(9)
C123 C122 H12C 118.8
C121 C122 H12C 118.8
C124 C123 C122 120.3(10)
C124 C123 H12D 119.8
C122 C123 H12D 119.8
C123 C124 C125 119.3(9)
C123 C124 H12E 120.4
C125 C124 H12E 120.4
C124 C125 C126 120.1(9)
C124 C125 H12F 119.9
C126 C125 H12F 119.9
C121 C126 C125 120.8(10)
C121 C126 H12G 119.6
C125 C126 H12G 119.6

loop_
_geom_bond_atom_site_label_1
_geom_bond_atom_site_label_2
_geom_bond_distance
Ru1 O1 2.176(6)
Ru1 O2 2.191(5)
Ru1 P2 2.312(2)
Ru1 P4 2.314(3)
Ru1 P1 2.381(2)
Ru1 P3 2.391(3)
Ru1 C1 2.549(8)
Ru2 O3 2.182(6)
Ru2 O4 2.202(5)
Ru2 P8 2.301(2)
Ru2 P6 2.301(3)
Ru2 P5 2.369(3)
Ru2 P7 2.406(3)
Ru2 C64 2.539(9)
O1 C1 1.285(9)
O2 C1 1.266(10)
O3 C64 1.274(10)
O4 C64 1.257(10)
P1 C8 1.820(10)
P1 C14 1.832(8)
P1 C20 1.844(9)
P2 C24 1.847(9)
P2 C30 1.856(8)
P2 C22 1.864(9)
P3 C36 1.808(9)
P3 C48 1.826(10)
P3 C42 1.858(10)
P4 C52 1.845(10)
P4 C50 1.845(8)
P4 C58 1.849(10)
P5 C77 1.856(10)
P5 C83 1.859(9)
P5 C71 1.874(11)
P6 C87 1.816(9)
P6 C93 1.823(11)
P6 C85 1.870(10)
P7 C99 1.828(10)
P7 C105 1.859(8)
P7 C111 1.873(8)
P8 C115 1.796(10)
P8 C121 1.820(9)
P8 C113 1.855(10)
C1 C2 1.470(11)
C2 C3 1.394(13)
C2 C7 1.397(13)
C3 C4 1.319(13)
C3 H3A 0.9500
C4 C5 1.385(15)
C4 H4A 0.9500
C5 C6 1.355(14)
C5 H5A 0.9500
C6 C7 1.377(13)
C6 H6A 0.9500
C7 H7A 0.9500
C8 C9 1.395(13)
C8 C13 1.400(14)
C9 C10 1.388(13)
C9 H9A 0.9500
C10 C11 1.342(14)
C10 H10A 0.9500
C11 C12 1.362(14)
C11 H11A 0.9500
C12 C13 1.367(13)
C12 H12A 0.9500
C13 H13A 0.9500
C14 C15 1.393(12)
C14 C19 1.415(11)
C15 C16 1.381(11)
C15 H15A 0.9500
C16 C17 1.365(12)
C16 H16A 0.9500
C17 C18 1.339(15)
C17 H17A 0.9500
C18 C19 1.410(12)
C18 H18A 0.9500
C19 H19A 0.9500
C20 C21 1.544(11)
C20 C22 1.567(10)
C20 H20A 1.0000
C21 H21A 0.9800
C21 H21B 0.9800
C21 H21C 0.9800
C22 C23 1.551(12)
C22 H22A 1.0000
C23 H23A 0.9800
C23 H23B 0.9800
C23 H23C 0.9800
C24 C25 1.392(11)
C24 C29 1.408(11)
C25 C26 1.398(13)
C25 H25A 0.9500
C26 C27 1.375(13)
C26 H26A 0.9500
C27 C28 1.396(13)
C27 H27A 0.9500
C28 C29 1.349(13)
C28 H28A 0.9500
C29 H29A 0.9500
C30 C35 1.349(11)
C30 C31 1.413(13)
C31 C32 1.417(12)
C31 H31A 0.9500
C32 C33 1.421(14)
C32 H32A 0.9500
C33 C34 1.370(13)
C33 H33A 0.9500
C34 C35 1.345(11)
C34 H34A 0.9500
C35 H35A 0.9500
C36 C37 1.340(14)
C36 C41 1.377(12)
C37 C38 1.385(15)
C37 H37A 0.9500
C38 C39 1.333(15)
C38 H38A 0.9500
C39 C40 1.372(17)
C39 H39A 0.9500
C40 C41 1.388(14)
C40 H40A 0.9500
C41 H41A 0.9500
C42 C43 1.384(14)
C42 C47 1.410(13)
C43 C44 1.359(15)
C43 H43A 0.9500
C44 C45 1.410(16)
C44 H44A 0.9500
C45 C46 1.324(15)
C45 H45A 0.9500
C46 C47 1.378(14)
C46 H46A 0.9500
C47 H47A 0.9500
C48 C49 1.495(11)
C48 C50 1.631(13)
C48 H48A 1.0000
C49 H49A 0.9800
C49 H49B 0.9800
C49 H49C 0.9800
C50 C51 1.540(12)
C50 H50A 1.0000
C51 H51A 0.9800
C51 H51B 0.9800
C51 H51C 0.9800
C52 C53 1.331(13)
C52 C57 1.402(13)
C53 C54 1.408(14)
C53 H53A 0.9500
C54 C55 1.393(16)
C54 H54A 0.9500
C55 C56 1.332(15)
C55 H55A 0.9500
C56 C57 1.442(13)
C56 H56A 0.9500
C57 H57A 0.9500
C58 C63 1.338(13)
C58 C59 1.417(11)
C59 C60 1.369(13)
C59 H59A 0.9500
C60 C61 1.320(14)
C60 H60A 0.9500
C61 C62 1.397(13)
C61 H61A 0.9500
C62 C63 1.367(13)
C62 H62A 0.9500
C63 H63A 0.9500
C64 C65 1.468(12)
C65 C66 1.379(14)
C65 C70 1.395(12)
C66 C67 1.386(13)
C66 H66A 0.9500
C67 C68 1.362(14)
C67 H67A 0.9500
C68 C69 1.338(15)
C68 H68A 0.9500
C69 C70 1.412(13)
C69 H69A 0.9500
C70 H70A 0.9500
C71 C72 1.378(14)
C71 C76 1.407(13)
C72 C73 1.383(15)
C72 H72A 0.9500
C73 C74 1.392(17)
C73 H73A 0.9500
C74 C75 1.345(16)
C74 H74A 0.9500
C75 C76 1.355(14)
C75 H75A 0.9500
C76 H76A 0.9500
C77 C78 1.365(14)
C77 C82 1.415(12)
C78 C79 1.361(14)
C78 H78A 0.9500
C79 C80 1.372(14)
C79 H79A 0.9500
C80 C81 1.319(15)
C80 H80A 0.9500
C81 C82 1.367(14)
C81 H81A 0.9500
C82 H82A 0.9500
C83 C85 1.535(12)
C83 C84 1.551(12)
C83 H83A 1.0000
C84 H84A 0.9800
C84 H84B 0.9800
C84 H84C 0.9800
C85 C86 1.495(13)
C85 H85A 1.0000
C86 H86A 0.9800
C86 H86B 0.9800
C86 H86C 0.9800
C87 C88 1.398(14)
C87 C92 1.444(13)
C88 C89 1.413(14)
C88 H88A 0.9500
C89 C90 1.419(16)
C89 H89A 0.9500
C90 C91 1.349(16)
C90 H90A 0.9500
C91 C92 1.415(14)
C91 H91A 0.9500
C92 H92A 0.9500
C93 C98 1.358(13)
C93 C94 1.430(12)
C94 C95 1.388(16)
C94 H94A 0.9500
C95 C96 1.358(16)
C95 H95A 0.9500
C96 C97 1.435(14)
C96 H96A 0.9500
C97 C98 1.403(13)
C97 H97A 0.9500
C98 H98A 0.9500
C99 C100 1.360(12)
C99 C104 1.363(12)
C100 C101 1.364(13)
C100 H10B 0.9500
C101 C102 1.366(13)
C101 H10C 0.9500
C102 C103 1.347(13)
C102 H10D 0.9500
C103 C104 1.400(13)
C103 H10E 0.9500
C104 H10F 0.9500
C105 C110 1.363(10)
C105 C106 1.391(9)
C106 C107 1.362(10)
C106 H10G 0.9500
C107 C108 1.363(12)
C107 H10H 0.9500
C108 C109 1.370(11)
C108 H10I 0.9500
C109 C110 1.399(11)
C109 H10J 0.9500
C110 H11B 0.9500
C111 C112 1.476(13)
C111 C113 1.555(10)
C111 H11C 1.0000
C112 H11D 0.9800
C112 H11E 0.9800
C112 H11F 0.9800
C113 C114 1.525(12)
C113 H11G 1.0000
C114 H11H 0.9800
C114 H11I 0.9800
C114 H11J 0.9800
C115 C120 1.409(11)
C115 C116 1.434(11)
C116 C117 1.358(13)
C116 H11K 0.9500
C117 C118 1.381(13)
C117 H11L 0.9500
C118 C119 1.375(12)
C118 H11M 0.9500
C119 C120 1.425(13)
C119 H11N 0.9500
C120 H12B 0.9500
C121 C126 1.390(12)
C121 C122 1.399(12)
C122 C123 1.383(11)
C122 H12C 0.9500
C123 C124 1.356(13)
C123 H12D 0.9500
C124 C125 1.392(14)
C124 H12E 0.9500
C125 C126 1.412(11)
C125 H12F 0.9500
C126 H12G 0.9500

loop_
_geom_torsion_atom_site_label_1
_geom_torsion_atom_site_label_2
_geom_torsion_atom_site_label_3
_geom_torsion_atom_site_label_4
_geom_torsion
O2 Ru1 O1 C1 0.7(5)
P2 Ru1 O1 C1 166.8(4)
P4 Ru1 O1 C1 -42.1(8)
P1 Ru1 O1 C1 84.1(5)
P3 Ru1 O1 C1 -89.7(5)
O1 Ru1 O2 C1 -0.7(5)
P2 Ru1 O2 C1 -42.0(8)
P4 Ru1 O2 C1 166.5(5)
P1 Ru1 O2 C1 -91.6(5)
P3 Ru1 O2 C1 83.9(5)
O4 Ru2 O3 C64 -1.2(5)
P8 Ru2 O3 C64 168.3(5)
P6 Ru2 O3 C64 -43.5(8)
P5 Ru2 O3 C64 -89.3(5)
P7 Ru2 O3 C64 85.5(5)
O3 Ru2 O4 C64 1.2(5)
P8 Ru2 O4 C64 -31.2(9)
P6 Ru2 O4 C64 168.5(5)
P5 Ru2 O4 C64 86.5(5)
P7 Ru2 O4 C64 -86.7(5)
O1 Ru1 P1 C8 -138.1(4)
O2 Ru1 P1 C8 -78.0(4)
P2 Ru1 P1 C8 117.7(3)
P4 Ru1 P1 C8 26.7(3)
P3 Ru1 P1 C8 -102.8(6)
C1 Ru1 P1 C8 -107.9(4)
O1 Ru1 P1 C14 -20.5(3)
O2 Ru1 P1 C14 39.6(4)
P2 Ru1 P1 C14 -124.7(3)
P4 Ru1 P1 C14 144.3(3)
P3 Ru1 P1 C14 14.8(6)
C1 Ru1 P1 C14 9.7(4)
O1 Ru1 P1 C20 90.6(3)
O2 Ru1 P1 C20 150.8(4)
P2 Ru1 P1 C20 -13.5(3)
P4 Ru1 P1 C20 -104.5(3)
P3 Ru1 P1 C20 126.0(6)
C1 Ru1 P1 C20 120.9(4)
O1 Ru1 P2 C24 15.7(4)
O2 Ru1 P2 C24 51.9(6)
P4 Ru1 P2 C24 -155.5(3)
P1 Ru1 P2 C24 101.3(3)
P3 Ru1 P2 C24 -71.5(3)
C1 Ru1 P2 C24 24.8(4)
O1 Ru1 P2 C30 141.0(4)
O2 Ru1 P2 C30 177.2(6)
P4 Ru1 P2 C30 -30.2(4)
P1 Ru1 P2 C30 -133.4(4)
P3 Ru1 P2 C30 53.8(4)
C1 Ru1 P2 C30 150.1(4)
O1 Ru1 P2 C22 -96.5(4)
O2 Ru1 P2 C22 -60.3(6)
P4 Ru1 P2 C22 92.3(3)
P1 Ru1 P2 C22 -10.9(3)
P3 Ru1 P2 C22 176.3(3)
C1 Ru1 P2 C22 -87.4(4)
O1 Ru1 P3 C36 -79.6(4)
O2 Ru1 P3 C36 -139.7(4)
P2 Ru1 P3 C36 23.1(4)
P4 Ru1 P3 C36 114.0(4)
P1 Ru1 P3 C36 -115.1(6)
C1 Ru1 P3 C36 -110.0(4)
O1 Ru1 P3 C48 151.7(3)
O2 Ru1 P3 C48 91.5(3)
P2 Ru1 P3 C48 -105.7(3)
P4 Ru1 P3 C48 -14.8(3)
P1 Ru1 P3 C48 116.2(5)
C1 Ru1 P3 C48 121.2(3)
O1 Ru1 P3 C42 40.0(4)
O2 Ru1 P3 C42 -20.1(4)
P2 Ru1 P3 C42 142.7(4)
P4 Ru1 P3 C42 -126.4(4)
P1 Ru1 P3 C42 4.5(7)
C1 Ru1 P3 C42 9.6(4)
O1 Ru1 P4 C52 54.2(6)
O2 Ru1 P4 C52 16.5(4)
P2 Ru1 P4 C52 -153.8(4)
P1 Ru1 P4 C52 -69.8(4)
P3 Ru1 P4 C52 101.9(4)
C1 Ru1 P4 C52 25.9(5)
O1 Ru1 P4 C50 -57.3(6)
O2 Ru1 P4 C50 -95.0(3)
P2 Ru1 P4 C50 94.7(3)
P1 Ru1 P4 C50 178.7(3)
P3 Ru1 P4 C50 -9.6(3)
C1 Ru1 P4 C50 -85.6(4)
O1 Ru1 P4 C58 178.9(6)
O2 Ru1 P4 C58 141.2(4)
P2 Ru1 P4 C58 -29.1(4)
P1 Ru1 P4 C58 54.9(4)
P3 Ru1 P4 C58 -133.4(4)
C1 Ru1 P4 C58 150.6(4)
O3 Ru2 P5 C77 -74.3(4)
O4 Ru2 P5 C77 -134.4(4)
P8 Ru2 P5 C77 28.0(4)
P6 Ru2 P5 C77 118.8(4)
P7 Ru2 P5 C77 -99.9(6)
C64 Ru2 P5 C77 -104.6(4)
O3 Ru2 P5 C83 154.9(3)
O4 Ru2 P5 C83 94.8(3)
P8 Ru2 P5 C83 -102.8(3)
P6 Ru2 P5 C83 -12.0(3)
P7 Ru2 P5 C83 129.3(5)
C64 Ru2 P5 C83 124.6(4)
O3 Ru2 P5 C71 41.9(4)
O4 Ru2 P5 C71 -18.2(4)
P8 Ru2 P5 C71 144.2(4)
P6 Ru2 P5 C71 -125.0(4)
P7 Ru2 P5 C71 16.3(7)
C64 Ru2 P5 C71 11.6(4)
O3 Ru2 P6 C87 57.2(7)
O4 Ru2 P6 C87 19.9(5)
P8 Ru2 P6 C87 -153.6(4)
P5 Ru2 P6 C87 103.0(4)
P7 Ru2 P6 C87 -69.2(4)
C64 Ru2 P6 C87 28.0(5)
O3 Ru2 P6 C93 180.0(6)
O4 Ru2 P6 C93 142.7(4)
P8 Ru2 P6 C93 -30.9(4)
P5 Ru2 P6 C93 -134.2(4)
P7 Ru2 P6 C93 53.6(4)
C64 Ru2 P6 C93 150.7(5)
O3 Ru2 P6 C85 -56.1(6)
O4 Ru2 P6 C85 -93.4(4)
P8 Ru2 P6 C85 93.1(3)
P5 Ru2 P6 C85 -10.3(3)
P7 Ru2 P6 C85 177.5(3)
C64 Ru2 P6 C85 -85.3(4)
O3 Ru2 P7 C99 -132.8(4)
O4 Ru2 P7 C99 -72.8(4)
P8 Ru2 P7 C99 123.1(3)
P6 Ru2 P7 C99 32.5(3)
P5 Ru2 P7 C99 -107.3(6)
C64 Ru2 P7 C99 -102.6(4)
O3 Ru2 P7 C105 -18.2(3)
O4 Ru2 P7 C105 41.8(3)
P8 Ru2 P7 C105 -122.3(3)
P6 Ru2 P7 C105 147.1(3)
P5 Ru2 P7 C105 7.3(6)
C64 Ru2 P7 C105 12.0(4)
O3 Ru2 P7 C111 94.8(3)
O4 Ru2 P7 C111 154.8(4)
P8 Ru2 P7 C111 -9.2(3)
P6 Ru2 P7 C111 -99.9(3)
P5 Ru2 P7 C111 120.3(5)
C64 Ru2 P7 C111 125.0(4)
O3 Ru2 P8 C115 16.6(3)
O4 Ru2 P8 C115 45.1(7)
P6 Ru2 P8 C115 -153.9(3)
P5 Ru2 P8 C115 -69.8(3)
P7 Ru2 P8 C115 100.6(3)
C64 Ru2 P8 C115 24.6(4)
O3 Ru2 P8 C121 142.9(4)
O4 Ru2 P8 C121 171.3(6)
P6 Ru2 P8 C121 -27.6(4)
P5 Ru2 P8 C121 56.4(4)
P7 Ru2 P8 C121 -133.1(4)
C64 Ru2 P8 C121 150.8(5)
O3 Ru2 P8 C113 -95.7(4)
O4 Ru2 P8 C113 -67.3(7)
P6 Ru2 P8 C113 93.8(3)
P5 Ru2 P8 C113 177.9(3)
P7 Ru2 P8 C113 -11.7(3)
C64 Ru2 P8 C113 -87.7(5)
Ru1 O2 C1 O1 1.1(8)
Ru1 O2 C1 C2 176.1(8)
Ru1 O1 C1 O2 -1.1(8)
Ru1 O1 C1 C2 -176.2(7)
O1 Ru1 C1 O2 178.9(8)
P2 Ru1 C1 O2 161.1(4)
P4 Ru1 C1 O2 -18.4(6)
P1 Ru1 C1 O2 85.1(5)
P3 Ru1 C1 O2 -94.0(5)
O2 Ru1 C1 O1 -178.9(8)
P2 Ru1 C1 O1 -17.7(6)
P4 Ru1 C1 O1 162.7(4)
P1 Ru1 C1 O1 -93.8(5)
P3 Ru1 C1 O1 87.2(5)
O1 Ru1 C1 C2 61(10)
O2 Ru1 C1 C2 -118(11)
P2 Ru1 C1 C2 43(11)
P4 Ru1 C1 C2 -136(10)
P1 Ru1 C1 C2 -33(10)
P3 Ru1 C1 C2 148(10)
O2 C1 C2 C3 -4.9(14)
O1 C1 C2 C3 170.0(9)
Ru1 C1 C2 C3 111(10)
O2 C1 C2 C7 -179.2(9)
O1 C1 C2 C7 -4.3(14)
Ru1 C1 C2 C7 -63(11)
C7 C2 C3 C4 -2.4(16)
C1 C2 C3 C4 -176.7(10)
C2 C3 C4 C5 1.7(17)
C3 C4 C5 C6 0.9(18)
C4 C5 C6 C7 -2.6(17)
C5 C6 C7 C2 1.9(16)
C3 C2 C7 C6 0.6(15)
C1 C2 C7 C6 174.9(9)
C14 P1 C8 C9 -77.7(7)
C20 P1 C8 C9 177.1(6)
Ru1 P1 C8 C9 48.5(7)
C14 P1 C8 C13 98.8(9)
C20 P1 C8 C13 -6.4(10)
Ru1 P1 C8 C13 -135.0(8)
C13 C8 C9 C10 -1.8(13)
P1 C8 C9 C10 175.1(7)
C8 C9 C10 C11 0.1(14)
C9 C10 C11 C12 0.1(16)
C10 C11 C12 C13 1.5(16)
C11 C12 C13 C8 -3.4(16)
C9 C8 C13 C12 3.5(14)
P1 C8 C13 C12 -173.0(8)
C8 P1 C14 C15 -166.0(8)
C20 P1 C14 C15 -49.6(8)
Ru1 P1 C14 C15 66.2(8)
C8 P1 C14 C19 18.9(9)
C20 P1 C14 C19 135.3(8)
Ru1 P1 C14 C19 -108.9(7)
C19 C14 C15 C16 -3.4(14)
P1 C14 C15 C16 -178.8(7)
C14 C15 C16 C17 3.3(16)
C15 C16 C17 C18 -1.7(16)
C16 C17 C18 C19 0.5(17)
C17 C18 C19 C14 -0.7(17)
C15 C14 C19 C18 2.0(14)
P1 C14 C19 C18 177.4(8)
C8 P1 C20 C21 39.4(8)
C14 P1 C20 C21 -65.3(8)
Ru1 P1 C20 C21 173.1(6)
C8 P1 C20 C22 -93.2(7)
C14 P1 C20 C22 162.1(6)
Ru1 P1 C20 C22 40.5(7)
C21 C20 C22 C23 50.0(11)
P1 C20 C22 C23 -174.6(6)
C21 C20 C22 P2 174.8(6)
P1 C20 C22 P2 -49.8(8)
C24 P2 C22 C23 37.3(7)
C30 P2 C22 C23 -67.9(7)
Ru1 P2 C22 C23 159.1(5)
C24 P2 C22 C20 -83.7(7)
C30 P2 C22 C20 171.2(6)
Ru1 P2 C22 C20 38.2(7)
C30 P2 C24 C25 -167.0(8)
C22 P2 C24 C25 86.4(8)
Ru1 P2 C24 C25 -31.7(9)
C30 P2 C24 C29 15.1(9)
C22 P2 C24 C29 -91.5(9)
Ru1 P2 C24 C29 150.4(7)
C29 C24 C25 C26 3.8(15)
P2 C24 C25 C26 -174.1(8)
C24 C25 C26 C27 -1.0(16)
C25 C26 C27 C28 -3.9(15)
C26 C27 C28 C29 6.1(17)
C27 C28 C29 C24 -3.1(17)
C25 C24 C29 C28 -1.8(16)
P2 C24 C29 C28 176.1(9)
C24 P2 C30 C35 72.6(9)
C22 P2 C30 C35 176.1(8)
Ru1 P2 C30 C35 -58.5(9)
C24 P2 C30 C31 -105.7(8)
C22 P2 C30 C31 -2.1(9)
Ru1 P2 C30 C31 123.2(7)
C35 C30 C31 C32 -0.4(15)
P2 C30 C31 C32 177.9(7)
C30 C31 C32 C33 -0.2(14)
C31 C32 C33 C34 1.1(15)
C32 C33 C34 C35 -1.6(16)
C33 C34 C35 C30 1.0(17)
C31 C30 C35 C34 0.0(16)
P2 C30 C35 C34 -178.3(8)
C48 P3 C36 C37 177.9(8)
C42 P3 C36 C37 -77.6(9)
Ru1 P3 C36 C37 50.1(10)
C48 P3 C36 C41 -1.1(11)
C42 P3 C36 C41 103.5(10)
Ru1 P3 C36 C41 -128.9(9)
C41 C36 C37 C38 -6.0(17)
P3 C36 C37 C38 175.0(9)
C36 C37 C38 C39 6.9(19)
C37 C38 C39 C40 -5(2)
C38 C39 C40 C41 2(2)
C37 C36 C41 C40 3.1(17)
P3 C36 C41 C40 -177.9(10)
C39 C40 C41 C36 -1.4(19)
C36 P3 C42 C43 3.8(11)
C48 P3 C42 C43 117.4(10)
Ru1 P3 C42 C43 -125.7(9)
C36 P3 C42 C47 -169.6(8)
C48 P3 C42 C47 -56.0(9)
Ru1 P3 C42 C47 60.8(9)
C47 C42 C43 C44 -5.8(18)
P3 C42 C43 C44 -179.4(10)
C42 C43 C44 C45 4(2)
C43 C44 C45 C46 1(2)
C44 C45 C46 C47 -3.2(18)
C45 C46 C47 C42 1.2(17)
C43 C42 C47 C46 3.2(16)
P3 C42 C47 C46 177.1(8)
C36 P3 C48 C49 43.8(8)
C42 P3 C48 C49 -60.9(7)
Ru1 P3 C48 C49 176.9(6)
C36 P3 C48 C50 -93.7(6)
C42 P3 C48 C50 161.7(6)
Ru1 P3 C48 C50 39.5(5)
C49 C48 C50 C51 42.5(9)
P3 C48 C50 C51 -175.5(5)
C49 C48 C50 P4 170.4(6)
P3 C48 C50 P4 -47.6(7)
C52 P4 C50 C51 36.6(7)
C58 P4 C50 C51 -66.1(7)
Ru1 P4 C50 C51 159.1(6)
C52 P4 C50 C48 -86.8(6)
C58 P4 C50 C48 170.5(6)
Ru1 P4 C50 C48 35.7(6)
C50 P4 C52 C53 -92.7(9)
C58 P4 C52 C53 12.7(10)
Ru1 P4 C52 C53 148.8(8)
C50 P4 C52 C57 83.2(8)
C58 P4 C52 C57 -171.4(8)
Ru1 P4 C52 C57 -35.3(9)
C57 C52 C53 C54 -3.0(16)
P4 C52 C53 C54 172.8(8)
C52 C53 C54 C55 2.2(17)
C53 C54 C55 C56 -0.5(19)
C54 C55 C56 C57 -0.3(18)
C53 C52 C57 C56 2.1(15)
P4 C52 C57 C56 -174.1(7)
C55 C56 C57 C52 -0.5(16)
C52 P4 C58 C63 70.4(9)
C50 P4 C58 C63 171.8(8)
Ru1 P4 C58 C63 -61.1(9)
C52 P4 C58 C59 -108.6(8)
C50 P4 C58 C59 -7.2(9)
Ru1 P4 C58 C59 119.9(7)
C63 C58 C59 C60 -1.8(15)
P4 C58 C59 C60 177.2(8)
C58 C59 C60 C61 2.5(16)
C59 C60 C61 C62 -0.6(18)
C60 C61 C62 C63 -2.1(17)
C59 C58 C63 C62 -0.9(16)
P4 C58 C63 C62 -179.9(9)
C61 C62 C63 C58 2.8(17)
Ru2 O4 C64 O3 -2.0(9)
Ru2 O4 C64 C65 -176.2(8)
Ru2 O3 C64 O4 2.1(9)
Ru2 O3 C64 C65 176.3(8)
O3 Ru2 C64 O4 -177.9(9)
P8 Ru2 C64 O4 166.4(4)
P6 Ru2 C64 O4 -15.8(7)
P5 Ru2 C64 O4 -90.6(5)
P7 Ru2 C64 O4 90.3(5)
O4 Ru2 C64 O3 177.9(9)
P8 Ru2 C64 O3 -15.6(6)
P6 Ru2 C64 O3 162.2(4)
P5 Ru2 C64 O3 87.3(5)
P7 Ru2 C64 O3 -91.7(5)
O3 Ru2 C64 C65 -79(13)
O4 Ru2 C64 C65 99(13)
P8 Ru2 C64 C65 -95(13)
P6 Ru2 C64 C65 83(13)
P5 Ru2 C64 C65 8(13)
P7 Ru2 C64 C65 -171(13)
O4 C64 C65 C66 -179.9(9)
O3 C64 C65 C66 6.0(14)
Ru2 C64 C65 C66 83(13)
O4 C64 C65 C70 -1.7(14)
O3 C64 C65 C70 -175.8(8)
Ru2 C64 C65 C70 -99(13)
C70 C65 C66 C67 -1.1(17)
C64 C65 C66 C67 177.1(9)
C65 C66 C67 C68 1.9(18)
C66 C67 C68 C69 0.9(19)
C67 C68 C69 C70 -4.3(19)
C66 C65 C70 C69 -2.3(16)
C64 C65 C70 C69 179.5(9)
C68 C69 C70 C65 5.0(17)
C77 P5 C71 C72 13.4(11)
C83 P5 C71 C72 131.3(10)
Ru2 P5 C71 C72 -112.6(10)
C77 P5 C71 C76 -161.5(8)
C83 P5 C71 C76 -43.6(9)
Ru2 P5 C71 C76 72.5(9)
C76 C71 C72 C73 -4.7(18)
P5 C71 C72 C73 -179.7(10)
C71 C72 C73 C74 6(2)
C72 C73 C74 C75 -4(2)
C73 C74 C75 C76 2(2)
C74 C75 C76 C71 -0.8(18)
C72 C71 C76 C75 2.2(16)
P5 C71 C76 C75 177.4(8)
C83 P5 C77 C78 174.5(8)
C71 P5 C77 C78 -77.8(9)
Ru2 P5 C77 C78 47.2(9)
C83 P5 C77 C82 -12.7(10)
C71 P5 C77 C82 95.0(9)
Ru2 P5 C77 C82 -140.0(8)
C82 C77 C78 C79 -1.1(16)
P5 C77 C78 C79 172.4(9)
C77 C78 C79 C80 3.8(17)
C78 C79 C80 C81 -3.9(18)
C79 C80 C81 C82 1(2)
C80 C81 C82 C77 1.4(18)
C78 C77 C82 C81 -1.5(15)
P5 C77 C82 C81 -174.3(9)
C77 P5 C83 C85 -93.8(6)
C71 P5 C83 C85 160.2(6)
Ru2 P5 C83 C85 38.2(6)
C77 P5 C83 C84 41.5(8)
C71 P5 C83 C84 -64.6(7)
Ru2 P5 C83 C84 173.5(6)
C84 C83 C85 C86 49.0(10)
P5 C83 C85 C86 -173.8(6)
C84 C83 C85 P6 176.4(6)
P5 C83 C85 P6 -46.4(7)
C87 P6 C85 C86 35.8(8)
C93 P6 C85 C86 -67.4(8)
Ru2 P6 C85 C86 159.2(6)
C87 P6 C85 C83 -88.0(7)
C93 P6 C85 C83 168.8(6)
Ru2 P6 C85 C83 35.5(6)
C93 P6 C87 C88 11.7(10)
C85 P6 C87 C88 -94.9(10)
Ru2 P6 C87 C88 145.2(8)
C93 P6 C87 C92 -170.2(8)
C85 P6 C87 C92 83.2(8)
Ru2 P6 C87 C92 -36.7(9)
C92 C87 C88 C89 1.5(17)
P6 C87 C88 C89 179.6(9)
C87 C88 C89 C90 -3.5(19)
C88 C89 C90 C91 2(2)
C89 C90 C91 C92 1.5(18)
C90 C91 C92 C87 -3.6(16)
C88 C87 C92 C91 2.2(15)
P6 C87 C92 C91 -176.0(7)
C87 P6 C93 C98 81.7(9)
C85 P6 C93 C98 -175.5(9)
Ru2 P6 C93 C98 -48.4(10)
C87 P6 C93 C94 -104.8(9)
C85 P6 C93 C94 -2.0(10)
Ru2 P6 C93 C94 125.2(8)
C98 C93 C94 C95 -8.0(16)
P6 C93 C94 C95 178.5(8)
C93 C94 C95 C96 6.8(17)
C94 C95 C96 C97 -2.0(18)
C95 C96 C97 C98 -1.6(17)
C94 C93 C98 C97 4.6(16)
P6 C93 C98 C97 178.4(8)
C96 C97 C98 C93 0.2(17)
C105 P7 C99 C100 -100.6(9)
C111 P7 C99 C100 151.4(9)
Ru2 P7 C99 C100 21.1(10)
C105 P7 C99 C104 69.0(10)
C111 P7 C99 C104 -39.0(10)
Ru2 P7 C99 C104 -169.3(8)
C104 C99 C100 C101 0(2)
P7 C99 C100 C101 171.0(12)
C99 C100 C101 C102 3(2)
C100 C101 C102 C103 -2(2)
C101 C102 C103 C104 -1(2)
C100 C99 C104 C103 -4.4(19)
P7 C99 C104 C103 -174.1(10)
C102 C103 C104 C99 5(2)
C99 P7 C105 C110 -148.5(8)
C111 P7 C105 C110 -32.8(8)
Ru2 P7 C105 C110 83.0(8)
C99 P7 C105 C106 32.3(8)
C111 P7 C105 C106 148.0(7)
Ru2 P7 C105 C106 -96.1(7)
C110 C105 C106 C107 -4.5(14)
P7 C105 C106 C107 174.7(8)
C105 C106 C107 C108 5.0(16)
C106 C107 C108 C109 -1.8(17)
C107 C108 C109 C110 -1.6(16)
C106 C105 C110 C109 0.9(13)
P7 C105 C110 C109 -178.2(7)
C108 C109 C110 C105 2.0(15)
C99 P7 C111 C112 27.7(8)
C105 P7 C111 C112 -76.7(8)
Ru2 P7 C111 C112 164.6(7)
C99 P7 C111 C113 -103.8(7)
C105 P7 C111 C113 151.8(7)
Ru2 P7 C111 C113 33.0(7)
C112 C111 C113 C114 56.4(11)
P7 C111 C113 C114 -169.8(7)
C112 C111 C113 P8 -177.2(7)
P7 C111 C113 P8 -43.4(8)
C115 P8 C113 C114 37.1(7)
C121 P8 C113 C114 -67.4(7)
Ru2 P8 C113 C114 158.6(6)
C115 P8 C113 C111 -86.1(7)
C121 P8 C113 C111 169.3(6)
Ru2 P8 C113 C111 35.3(7)
C121 P8 C115 C120 -178.4(7)
C113 P8 C115 C120 77.5(8)
Ru2 P8 C115 C120 -41.4(8)
C121 P8 C115 C116 9.3(9)
C113 P8 C115 C116 -94.8(8)
Ru2 P8 C115 C116 146.3(7)
C120 C115 C116 C117 -0.4(14)
P8 C115 C116 C117 172.3(8)
C115 C116 C117 C118 0.2(16)
C116 C117 C118 C119 0.4(16)
C117 C118 C119 C120 -0.9(14)
C116 C115 C120 C119 -0.1(13)
P8 C115 C120 C119 -173.1(7)
C118 C119 C120 C115 0.7(14)
C115 P8 C121 C126 74.4(8)
C113 P8 C121 C126 177.2(8)
Ru2 P8 C121 C126 -57.0(9)
C115 P8 C121 C122 -107.1(9)
C113 P8 C121 C122 -4.3(9)
Ru2 P8 C121 C122 121.4(8)
C126 C121 C122 C123 -5.0(14)
P8 C121 C122 C123 176.6(7)
C121 C122 C123 C124 8.4(15)
C122 C123 C124 C125 -5.0(16)
C123 C124 C125 C126 -1.2(17)
C122 C121 C126 C125 -1.4(14)
P8 C121 C126 C125 177.3(8)
C124 C125 C126 C121 4.4(16)

loop_
_platon_squeeze_void_nr
_platon_squeeze_void_average_x
_platon_squeeze_void_average_y
_platon_squeeze_void_average_z
_platon_squeeze_void_volume
_platon_squeeze_void_count_electrons
_platon_squeeze_void_content
1 0.000 0.022 0.000 815 296 ' '
2 0.145 0.491 0.484 341 138 ' '
3 -0.159 0.991 0.516 341 138 ' '
4 0.457 0.094 0.931 6 1 ' '
5 0.543 0.594 0.069 7 1 ' '
